data_7003621
loop_
_publ_author_name
'Mitkina, Tatiana V.'
'Lan, Yanhua'
'Mereacre, Valeriu'
'Shi, Weifeng'
'Powell, Annie K.'
'Rothenberger, Alexander'

_publ_section_title
;
 Cleavage of P--S bonds and oxygenation by a trinuclear iron
 carboxylate: Synthesis and structures of iron clusters containing
 group 15/16 anions
;
_journal_issue 9
_journal_name_full 'Dalton Transactions'
_journal_page_first 1136
_journal_page_last 1139
_journal_paper_doi 10.1039/b717583c
_journal_year 2008
_chemical_formula_sum 'C90 H148 Fe9 O44 P3'
_chemical_formula_weight 2529.64
_chemical_name_systematic
;
?
;
_space_group_IT_number 14
_symmetry_cell_setting monoclinic
_symmetry_space_group_name_Hall '-P 2yn'
_symmetry_space_group_name_H-M 'P 1 21/n 1'
_atom_sites_solution_hydrogens geom
_atom_sites_solution_primary direct
_atom_sites_solution_secondary difmap
_audit_creation_method SHELXL-97
_cell_angle_alpha 90.00
_cell_angle_beta 90.34(3)
_cell_angle_gamma 90.00
_cell_formula_units_Z 4
_cell_length_a 15.606(3)
_cell_length_b 28.593(6)
_cell_length_c 26.961(5)
_cell_measurement_reflns_used 27678
_cell_measurement_temperature 150(2)
_cell_measurement_theta_max 52.59
_cell_measurement_theta_min 2.80
_cell_volume 12030(4)
_computing_cell_refinement 'stoe x-area'
_computing_data_collection 'stoe x-area'
_computing_data_reduction 'stoe x-area'
_computing_molecular_graphics 'SHELXL-97 (Sheldrick, 1997)'
_computing_publication_material 'SHELXL-97 (Sheldrick, 1997)'
_computing_structure_refinement 'SHELXL-97 (Sheldrick, 1997)'
_computing_structure_solution 'SHELXS-97 (Sheldrick, 1990)'
_diffrn_ambient_temperature 150(2)
_diffrn_detector_area_resol_mean 6.67
_diffrn_measured_fraction_theta_full 0.995
_diffrn_measured_fraction_theta_max 0.977
_diffrn_measurement_device_type 'stoe ipds 2'
_diffrn_measurement_method rotation
_diffrn_radiation_monochromator graphite
_diffrn_radiation_source 'fine-focus sealed tube'
_diffrn_radiation_type MoK\a
_diffrn_radiation_wavelength 0.71073
_diffrn_reflns_av_R_equivalents 0.1115
_diffrn_reflns_av_sigmaI/netI 0.1619
_diffrn_reflns_limit_h_max 20
_diffrn_reflns_limit_h_min -19
_diffrn_reflns_limit_k_max 36
_diffrn_reflns_limit_k_min -36
_diffrn_reflns_limit_l_max 34
_diffrn_reflns_limit_l_min -29
_diffrn_reflns_number 69741
_diffrn_reflns_theta_full 25.00
_diffrn_reflns_theta_max 27.22
_diffrn_reflns_theta_min 1.42
_exptl_absorpt_coefficient_mu 1.170
_exptl_absorpt_correction_type none
_exptl_crystal_colour brown
_exptl_crystal_density_diffrn 1.397
_exptl_crystal_density_method 'not measured'
_exptl_crystal_description block
_exptl_crystal_F_000 5276
_exptl_crystal_size_max 0.40
_exptl_crystal_size_mid 0.30
_exptl_crystal_size_min 0.30
_refine_diff_density_max 0.669
_refine_diff_density_min -0.604
_refine_diff_density_rms 0.096
_refine_ls_extinction_method none
_refine_ls_goodness_of_fit_ref 0.885
_refine_ls_hydrogen_treatment constr
_refine_ls_matrix_type full
_refine_ls_number_parameters 1309
_refine_ls_number_reflns 26260
_refine_ls_number_restraints 24
_refine_ls_restrained_S_all 0.885
_refine_ls_R_factor_all 0.1874
_refine_ls_R_factor_gt 0.0755
_refine_ls_shift/su_max 0.003
_refine_ls_shift/su_mean 0.000
_refine_ls_structure_factor_coef Fsqd
_refine_ls_weighting_details 'calc w=1/[\s^2^(Fo^2^)+(0.0892P)^2^+0.0000P] where P=(Fo^2^+2Fc^2^)/3'
_refine_ls_weighting_scheme calc
_refine_ls_wR_factor_gt 0.1661
_refine_ls_wR_factor_ref 0.2093
_reflns_number_gt 10098
_reflns_number_total 26260
_reflns_threshold_expression >2sigma(I)
_cod_data_source_file b717583c.txt
_cod_data_source_block 2
_cod_original_sg_symbol_H-M P2(1)/n
_cod_database_code 7003621

loop_
_symmetry_equiv_pos_as_xyz
'x, y, z'
'-x+1/2, y+1/2, -z+1/2'
'-x, -y, -z'
'x-1/2, -y-1/2, z-1/2'

loop_
_atom_site_label
_atom_site_type_symbol
_atom_site_fract_x
_atom_site_fract_y
_atom_site_fract_z
_atom_site_U_iso_or_equiv
_atom_site_adp_type
_atom_site_occupancy
_atom_site_symmetry_multiplicity
_atom_site_calc_flag
_atom_site_refinement_flags
_atom_site_disorder_assembly
_atom_site_disorder_group
Fe1 Fe 0.59435(7) 0.12990(4) 0.34719(4) 0.0470(3) Uani 1 1 d . . .
Fe2 Fe 0.55179(7) 0.06544(4) 0.24954(4) 0.0483(3) Uani 1 1 d . . .
Fe3 Fe 0.58613(7) 0.13458(4) 0.15290(4) 0.0470(3) Uani 1 1 d . . .
Fe4 Fe 0.39750(7) 0.12039(4) 0.18882(5) 0.0530(3) Uani 1 1 d . . .
Fe5 Fe 0.45732(7) 0.23293(4) 0.14966(4) 0.0489(3) Uani 1 1 d . . .
Fe6 Fe 0.65987(7) 0.23764(4) 0.18664(4) 0.0479(3) Uani 1 1 d . . .
Fe7 Fe 0.33018(7) 0.21818(4) 0.25058(5) 0.0538(3) Uani 1 1 d . . .
Fe8 Fe 0.45895(7) 0.22224(4) 0.35016(4) 0.0483(3) Uani 1 1 d . . .
Fe9 Fe 0.66275(7) 0.23534(4) 0.31046(4) 0.0470(3) Uani 1 1 d . . .
P1 P 0.70878(12) 0.14006(7) 0.24584(8) 0.0478(5) Uani 1 1 d . . .
P2 P 0.50452(12) 0.28460(7) 0.25065(8) 0.0450(5) Uani 1 1 d . . .
P3 P 0.39618(12) 0.11940(7) 0.30622(8) 0.0448(5) Uani 1 1 d . . .
O1 O 0.6197(4) 0.06281(19) 0.3676(2) 0.0581(14) Uani 1 1 d . . .
O2 O 0.5930(4) 0.0199(2) 0.2995(2) 0.0657(16) Uani 1 1 d . . .
O3 O 0.7083(4) 0.1400(2) 0.3799(3) 0.0743(19) Uani 1 1 d . . .
O4 O 0.7491(3) 0.2112(2) 0.3576(2) 0.0600(15) Uani 1 1 d . . .
O5 O 0.5374(4) 0.1298(2) 0.4124(2) 0.0705(17) Uani 1 1 d . . .
O6 O 0.4494(4) 0.1904(2) 0.4160(2) 0.0622(15) Uani 1 1 d . . .
O7 O 0.6245(4) 0.0318(2) 0.2014(2) 0.0629(15) Uani 1 1 d . . .
O8 O 0.6079(3) 0.0679(2) 0.1284(2) 0.0560(14) Uani 1 1 d . . .
O9 O 0.4547(4) 0.02147(19) 0.2372(2) 0.0669(17) Uani 1 1 d . . .
O10 O 0.3796(4) 0.0524(2) 0.1724(2) 0.0654(16) Uani 1 1 d . . .
O11 O 0.7630(3) 0.27561(18) 0.2902(2) 0.0530(13) Uani 1 1 d . . .
O12 O 0.7628(3) 0.27505(18) 0.2075(2) 0.0530(13) Uani 1 1 d . . .
O13 O 0.5069(3) 0.2774(2) 0.3860(2) 0.0618(15) Uani 1 1 d . . .
O14 O 0.6366(4) 0.2878(2) 0.3549(2) 0.0598(15) Uani 1 1 d . . .
O15 O 0.3446(3) 0.25024(19) 0.3690(2) 0.0565(14) Uani 1 1 d . . .
O16 O 0.2536(4) 0.2370(2) 0.3059(3) 0.0692(17) Uani 1 1 d . . .
O17 O 0.4649(3) 0.12818(19) 0.1167(2) 0.0603(15) Uani 1 1 d . . .
O18 O 0.4278(3) 0.19687(19) 0.0860(2) 0.0520(13) Uani 1 1 d . . .
O19 O 0.5145(3) 0.2771(2) 0.1014(2) 0.0575(14) Uani 1 1 d . . .
O20 O 0.6340(3) 0.29256(18) 0.1448(2) 0.0527(13) Uani 1 1 d . . .
O21 O 0.2900(4) 0.2761(2) 0.2143(2) 0.0696(17) Uani 1 1 d . . .
O22 O 0.3411(3) 0.2616(2) 0.1379(2) 0.0597(15) Uani 1 1 d . . .
O23 O 0.2853(3) 0.1345(2) 0.1569(2) 0.0608(15) Uani 1 1 d . . .
O24 O 0.2336(3) 0.1815(2) 0.2164(3) 0.0656(16) Uani 1 1 d . . .
O25 O 0.7376(3) 0.2092(2) 0.1366(2) 0.0574(14) Uani 1 1 d . . .
O26 O 0.6611(3) 0.1546(2) 0.0954(2) 0.0578(14) Uani 1 1 d . . .
O27 O 0.5707(3) 0.19510(17) 0.33328(19) 0.0466(12) Uani 1 1 d . . .
O28 O 0.5661(3) 0.20097(17) 0.16598(19) 0.0486(12) Uani 1 1 d . . .
O29 O 0.4090(3) 0.1889(2) 0.2013(2) 0.0570(14) Uani 1 1 d . . .
O30 O 0.5146(3) 0.11182(17) 0.2059(2) 0.0520(13) Uani 1 1 d . . .
O31 O 0.6928(3) 0.12610(19) 0.1922(2) 0.0564(14) Uani 1 1 d . . .
O32 O 0.6485(3) 0.11276(18) 0.2795(2) 0.0518(13) Uani 1 1 d . . .
O33 O 0.6976(3) 0.19299(17) 0.2511(2) 0.0492(13) Uani 1 1 d . . .
O34 O 1.0626(5) 0.0788(4) 0.2908(4) 0.132(4) Uani 1 1 d . . .
O35 O 0.4446(3) 0.25672(17) 0.2843(2) 0.0505(13) Uani 1 1 d . . .
O36 O 0.4732(3) 0.28492(18) 0.1981(2) 0.0534(14) Uani 1 1 d . . .
O37 O 0.5959(3) 0.26355(16) 0.25122(19) 0.0443(11) Uani 1 1 d . . .
O38 O 0.5377(5) 0.4832(3) 0.3092(3) 0.106(3) Uani 1 1 d . . .
O39 O 0.3554(3) 0.10623(17) 0.2548(2) 0.0481(13) Uani 1 1 d . . .
O40 O 0.3909(3) 0.17253(18) 0.3120(2) 0.0528(14) Uani 1 1 d . . .
O41 O 0.4897(3) 0.10272(17) 0.3074(2) 0.0524(13) Uani 1 1 d . . .
O42 O 0.2147(6) 0.0176(3) 0.4661(3) 0.120(3) Uani 1 1 d . . .
C1 C 0.6188(6) 0.0252(3) 0.3449(3) 0.062(2) Uani 1 1 d . . .
C2 C 0.6473(11) -0.0195(4) 0.3708(5) 0.109(5) Uani 1 1 d . . .
C3 C 0.7243(12) -0.0369(6) 0.3433(8) 0.188(9) Uani 1 1 d . . .
H3A H 0.7692 -0.0129 0.3439 0.282 Uiso 1 1 calc R . .
H3B H 0.7083 -0.0437 0.3089 0.282 Uiso 1 1 calc R . .
H3C H 0.7458 -0.0654 0.3592 0.282 Uiso 1 1 calc R . .
C4 C 0.5753(11) -0.0571(4) 0.3648(5) 0.134(6) Uani 1 1 d . . .
H4A H 0.5218 -0.0452 0.3788 0.200 Uiso 1 1 calc R . .
H4B H 0.5922 -0.0857 0.3823 0.200 Uiso 1 1 calc R . .
H4C H 0.5668 -0.0641 0.3295 0.200 Uiso 1 1 calc R . .
C5 C 0.6724(19) -0.0091(5) 0.4225(6) 0.262(17) Uani 1 1 d . . .
H5A H 0.7127 0.0172 0.4230 0.393 Uiso 1 1 calc R . .
H5B H 0.6998 -0.0367 0.4372 0.393 Uiso 1 1 calc R . .
H5C H 0.6214 -0.0009 0.4417 0.393 Uiso 1 1 calc R . .
C6 C 0.7580(5) 0.1747(3) 0.3829(3) 0.058(2) Uani 1 1 d . . .
C7 C 0.8312(6) 0.1710(3) 0.4202(4) 0.069(3) Uani 1 1 d . . .
C8 C 0.7937(8) 0.1783(7) 0.4694(5) 0.154(7) Uani 1 1 d . . .
H8A H 0.7705 0.2101 0.4715 0.231 Uiso 1 1 calc R . .
H8B H 0.8381 0.1741 0.4949 0.231 Uiso 1 1 calc R . .
H8C H 0.7476 0.1556 0.4746 0.231 Uiso 1 1 calc R . .
C9 C 0.8722(8) 0.1223(4) 0.4159(5) 0.106(4) Uani 1 1 d . . .
H9A H 0.8319 0.0986 0.4277 0.159 Uiso 1 1 calc R . .
H9B H 0.9247 0.1212 0.4360 0.159 Uiso 1 1 calc R . .
H9C H 0.8862 0.1160 0.3811 0.159 Uiso 1 1 calc R . .
C10 C 0.8987(7) 0.2085(5) 0.4106(5) 0.108(4) Uani 1 1 d . . .
H10A H 0.8737 0.2395 0.4162 0.162 Uiso 1 1 calc R . .
H10B H 0.9184 0.2062 0.3763 0.162 Uiso 1 1 calc R . .
H10C H 0.9473 0.2039 0.4333 0.162 Uiso 1 1 calc R . .
C11 C 0.4897(6) 0.1568(3) 0.4354(4) 0.061(2) Uani 1 1 d . . .
C12 C 0.4866(8) 0.1513(4) 0.4923(4) 0.087(3) Uani 1 1 d . . .
C13 C 0.5344(10) 0.1968(6) 0.5149(5) 0.129(5) Uani 1 1 d . . .
H13A H 0.5315 0.1960 0.5512 0.194 Uiso 1 1 calc R . .
H13B H 0.5062 0.2251 0.5026 0.194 Uiso 1 1 calc R . .
H13C H 0.5945 0.1967 0.5046 0.194 Uiso 1 1 calc R . .
C14 C 0.5357(9) 0.1098(5) 0.5107(5) 0.133(6) Uani 1 1 d . . .
H14A H 0.5079 0.0811 0.4991 0.199 Uiso 1 1 calc R . .
H14B H 0.5370 0.1101 0.5471 0.199 Uiso 1 1 calc R . .
H14C H 0.5944 0.1111 0.4981 0.199 Uiso 1 1 calc R . .
C15 C 0.3958(7) 0.1537(5) 0.5078(5) 0.104(4) Uani 1 1 d . . .
H15A H 0.3618 0.1316 0.4881 0.156 Uiso 1 1 calc R . .
H15B H 0.3741 0.1855 0.5025 0.156 Uiso 1 1 calc R . .
H15C H 0.3915 0.1457 0.5430 0.156 Uiso 1 1 calc R . .
C16 C 0.6318(5) 0.0336(3) 0.1550(4) 0.057(2) Uani 1 1 d . A .
C17 C 0.6728(6) -0.0082(3) 0.1305(4) 0.076(3) Uani 1 1 d D . .
C18 C 0.7421(10) -0.0293(7) 0.1637(6) 0.105(3) Uiso 0.675(11) 1 d PD A 1
H18A H 0.7928 -0.0091 0.1635 0.158 Uiso 0.675(11) 1 calc PR A 1
H18B H 0.7575 -0.0604 0.1512 0.158 Uiso 0.675(11) 1 calc PR A 1
H18C H 0.7206 -0.0321 0.1976 0.158 Uiso 0.675(11) 1 calc PR A 1
C19 C 0.6021(10) -0.0472(6) 0.1275(7) 0.105(3) Uiso 0.675(11) 1 d PD A 1
H19A H 0.5539 -0.0360 0.1073 0.158 Uiso 0.675(11) 1 calc PR A 1
H19B H 0.5819 -0.0545 0.1610 0.158 Uiso 0.675(11) 1 calc PR A 1
H19C H 0.6262 -0.0754 0.1124 0.158 Uiso 0.675(11) 1 calc PR A 1
C20 C 0.7034(12) 0.0020(7) 0.0792(6) 0.105(3) Uiso 0.675(11) 1 d PD A 1
H20A H 0.7508 0.0244 0.0808 0.158 Uiso 0.675(11) 1 calc PR A 1
H20B H 0.6563 0.0153 0.0596 0.158 Uiso 0.675(11) 1 calc PR A 1
H20C H 0.7231 -0.0270 0.0637 0.158 Uiso 0.675(11) 1 calc PR A 1
C18' C 0.7713(14) 0.0031(13) 0.1373(13) 0.105(3) Uiso 0.325(11) 1 d PD A 2
H18D H 0.7866 0.0299 0.1165 0.158 Uiso 0.325(11) 1 calc PR A 2
H18E H 0.8052 -0.0242 0.1274 0.158 Uiso 0.325(11) 1 calc PR A 2
H18F H 0.7832 0.0105 0.1722 0.158 Uiso 0.325(11) 1 calc PR A 2
C19' C 0.657(2) -0.0536(9) 0.1550(12) 0.105(3) Uiso 0.325(11) 1 d PD A 2
H19D H 0.6989 -0.0583 0.1817 0.158 Uiso 0.325(11) 1 calc PR A 2
H19E H 0.6620 -0.0789 0.1307 0.158 Uiso 0.325(11) 1 calc PR A 2
H19F H 0.5990 -0.0538 0.1690 0.158 Uiso 0.325(11) 1 calc PR A 2
C20' C 0.656(2) -0.0084(13) 0.0758(8) 0.105(3) Uiso 0.325(11) 1 d PD A 2
H20D H 0.6891 0.0166 0.0600 0.158 Uiso 0.325(11) 1 calc PR A 2
H20E H 0.5947 -0.0032 0.0696 0.158 Uiso 0.325(11) 1 calc PR A 2
H20F H 0.6728 -0.0387 0.0619 0.158 Uiso 0.325(11) 1 calc PR A 2
C21 C 0.3988(6) 0.0188(3) 0.2021(4) 0.068(3) Uani 1 1 d . . .
C22 C 0.3470(9) -0.0257(4) 0.1967(5) 0.106(5) Uani 1 1 d . . .
C23 C 0.3259(14) -0.0341(6) 0.1418(7) 0.197(10) Uani 1 1 d . . .
H23A H 0.3789 -0.0404 0.1237 0.295 Uiso 1 1 calc R . .
H23B H 0.2980 -0.0063 0.1279 0.295 Uiso 1 1 calc R . .
H23C H 0.2873 -0.0610 0.1387 0.295 Uiso 1 1 calc R . .
C24 C 0.3905(10) -0.0668(4) 0.2239(7) 0.148(7) Uani 1 1 d . . .
H24A H 0.4458 -0.0735 0.2084 0.222 Uiso 1 1 calc R . .
H24B H 0.3537 -0.0946 0.2217 0.222 Uiso 1 1 calc R . .
H24C H 0.3995 -0.0586 0.2588 0.222 Uiso 1 1 calc R . .
C25 C 0.2610(9) -0.0155(6) 0.2270(9) 0.188(10) Uani 1 1 d . . .
H25A H 0.2743 -0.0139 0.2626 0.282 Uiso 1 1 calc R . .
H25B H 0.2196 -0.0406 0.2209 0.282 Uiso 1 1 calc R . .
H25C H 0.2364 0.0144 0.2162 0.282 Uiso 1 1 calc R . .
C26 C 0.7937(5) 0.2869(3) 0.2493(4) 0.053(2) Uani 1 1 d . B .
C27 C 0.8732(5) 0.3176(3) 0.2487(3) 0.060(2) Uani 1 1 d D . .
C28 C 0.9157(13) 0.3196(7) 0.3003(6) 0.091(3) Uiso 0.539(13) 1 d PD B 1
H28A H 0.8742 0.3311 0.3246 0.136 Uiso 0.539(13) 1 calc PR B 1
H28B H 0.9651 0.3408 0.2993 0.136 Uiso 0.539(13) 1 calc PR B 1
H28C H 0.9349 0.2882 0.3098 0.136 Uiso 0.539(13) 1 calc PR B 1
C29 C 0.9319(12) 0.3055(7) 0.2085(7) 0.091(3) Uiso 0.539(13) 1 d PD B 1
H29A H 0.9623 0.2766 0.2169 0.136 Uiso 0.539(13) 1 calc PR B 1
H29B H 0.9734 0.3309 0.2040 0.136 Uiso 0.539(13) 1 calc PR B 1
H29C H 0.8992 0.3010 0.1777 0.136 Uiso 0.539(13) 1 calc PR B 1
C30 C 0.8375(13) 0.3679(6) 0.2403(8) 0.091(3) Uiso 0.539(13) 1 d PD B 1
H30A H 0.8008 0.3766 0.2682 0.136 Uiso 0.539(13) 1 calc PR B 1
H30B H 0.8040 0.3687 0.2095 0.136 Uiso 0.539(13) 1 calc PR B 1
H30C H 0.8853 0.3900 0.2380 0.136 Uiso 0.539(13) 1 calc PR B 1
C28' C 0.9453(13) 0.2936(8) 0.2761(9) 0.091(3) Uiso 0.461(13) 1 d PD B 2
H28D H 0.9305 0.2906 0.3112 0.136 Uiso 0.461(13) 1 calc PR B 2
H28E H 0.9978 0.3121 0.2729 0.136 Uiso 0.461(13) 1 calc PR B 2
H28F H 0.9544 0.2624 0.2619 0.136 Uiso 0.461(13) 1 calc PR B 2
C29' C 0.9058(16) 0.3253(9) 0.1940(6) 0.091(3) Uiso 0.461(13) 1 d PD B 2
H29D H 0.9108 0.2950 0.1774 0.136 Uiso 0.461(13) 1 calc PR B 2
H29E H 0.9619 0.3407 0.1949 0.136 Uiso 0.461(13) 1 calc PR B 2
H29F H 0.8649 0.3450 0.1759 0.136 Uiso 0.461(13) 1 calc PR B 2
C30' C 0.8521(15) 0.3644(6) 0.2695(9) 0.091(3) Uiso 0.461(13) 1 d PD B 2
H30D H 0.8661 0.3649 0.3050 0.136 Uiso 0.461(13) 1 calc PR B 2
H30E H 0.7908 0.3706 0.2648 0.136 Uiso 0.461(13) 1 calc PR B 2
H30F H 0.8855 0.3884 0.2524 0.136 Uiso 0.461(13) 1 calc PR B 2
C31 C 0.5778(5) 0.2969(3) 0.3858(3) 0.052(2) Uani 1 1 d . . .
C32 C 0.5981(6) 0.3336(3) 0.4255(3) 0.062(2) Uani 1 1 d . . .
C33 C 0.5156(7) 0.3498(4) 0.4513(5) 0.102(4) Uani 1 1 d . . .
H33A H 0.4799 0.3673 0.4277 0.153 Uiso 1 1 calc R . .
H33B H 0.5304 0.3700 0.4795 0.153 Uiso 1 1 calc R . .
H33C H 0.4838 0.3225 0.4632 0.153 Uiso 1 1 calc R . .
C34 C 0.6560(9) 0.3076(4) 0.4632(4) 0.107(4) Uani 1 1 d . . .
H34A H 0.7053 0.2942 0.4459 0.160 Uiso 1 1 calc R . .
H34B H 0.6233 0.2825 0.4790 0.160 Uiso 1 1 calc R . .
H34C H 0.6762 0.3296 0.4885 0.160 Uiso 1 1 calc R . .
C35 C 0.6469(8) 0.3735(4) 0.4036(4) 0.093(4) Uani 1 1 d . . .
H35A H 0.7004 0.3619 0.3893 0.140 Uiso 1 1 calc R . .
H35B H 0.6600 0.3964 0.4296 0.140 Uiso 1 1 calc R . .
H35C H 0.6122 0.3884 0.3776 0.140 Uiso 1 1 calc R . .
C36 C 0.2714(5) 0.2511(3) 0.3494(4) 0.065(2) Uani 1 1 d . . .
C37 C 0.1985(6) 0.2711(4) 0.3803(4) 0.082(3) Uani 1 1 d . . .
C38 C 0.1146(7) 0.2631(9) 0.3563(7) 0.222(13) Uani 1 1 d . . .
H38A H 0.1098 0.2826 0.3265 0.333 Uiso 1 1 calc R . .
H38B H 0.0687 0.2711 0.3794 0.333 Uiso 1 1 calc R . .
H38C H 0.1095 0.2301 0.3469 0.333 Uiso 1 1 calc R . .
C39 C 0.2020(9) 0.2489(6) 0.4335(6) 0.131(5) Uani 1 1 d . . .
H39A H 0.1580 0.2632 0.4543 0.196 Uiso 1 1 calc R . .
H39B H 0.2586 0.2544 0.4483 0.196 Uiso 1 1 calc R . .
H39C H 0.1917 0.2151 0.4311 0.196 Uiso 1 1 calc R . .
C40 C 0.2190(10) 0.3237(4) 0.3865(7) 0.145(6) Uani 1 1 d . . .
H40A H 0.2251 0.3382 0.3538 0.218 Uiso 1 1 calc R . .
H40B H 0.2725 0.3273 0.4053 0.218 Uiso 1 1 calc R . .
H40C H 0.1722 0.3390 0.4045 0.218 Uiso 1 1 calc R . .
C41 C 0.4415(5) 0.1558(3) 0.0797(3) 0.054(2) Uani 1 1 d . . .
C42 C 0.4304(6) 0.1328(3) 0.0294(3) 0.069(3) Uani 1 1 d . . .
C43 C 0.3608(10) 0.0942(6) 0.0362(6) 0.160(7) Uani 1 1 d . . .
H43A H 0.3082 0.1084 0.0489 0.240 Uiso 1 1 calc R . .
H43B H 0.3817 0.0707 0.0599 0.240 Uiso 1 1 calc R . .
H43C H 0.3489 0.0793 0.0042 0.240 Uiso 1 1 calc R . .
C44 C 0.5116(9) 0.1095(6) 0.0156(5) 0.134(6) Uani 1 1 d . . .
H44A H 0.5576 0.1329 0.0139 0.201 Uiso 1 1 calc R . .
H44B H 0.5048 0.0944 -0.0168 0.201 Uiso 1 1 calc R . .
H44C H 0.5263 0.0859 0.0406 0.201 Uiso 1 1 calc R . .
C45 C 0.3942(11) 0.1645(5) -0.0069(5) 0.138(6) Uani 1 1 d . . .
H45A H 0.4359 0.1891 -0.0144 0.206 Uiso 1 1 calc R . .
H45B H 0.3420 0.1787 0.0065 0.206 Uiso 1 1 calc R . .
H45C H 0.3803 0.1473 -0.0372 0.206 Uiso 1 1 calc R . .
C46 C 0.5807(5) 0.3008(3) 0.1094(3) 0.053(2) Uani 1 1 d . . .
C47 C 0.6002(5) 0.3418(3) 0.0765(4) 0.063(2) Uani 1 1 d . . .
C48 C 0.5826(10) 0.3861(4) 0.1086(5) 0.119(5) Uani 1 1 d . . .
H48A H 0.6247 0.3877 0.1357 0.179 Uiso 1 1 calc R . .
H48B H 0.5248 0.3843 0.1225 0.179 Uiso 1 1 calc R . .
H48C H 0.5873 0.4141 0.0879 0.179 Uiso 1 1 calc R . .
C49 C 0.6936(7) 0.3461(5) 0.0659(6) 0.122(5) Uani 1 1 d . . .
H49A H 0.7114 0.3204 0.0443 0.183 Uiso 1 1 calc R . .
H49B H 0.7260 0.3447 0.0971 0.183 Uiso 1 1 calc R . .
H49C H 0.7046 0.3760 0.0494 0.183 Uiso 1 1 calc R . .
C50 C 0.5422(8) 0.3448(5) 0.0323(5) 0.121(5) Uani 1 1 d . . .
H50A H 0.5473 0.3162 0.0126 0.181 Uiso 1 1 calc R . .
H50B H 0.5584 0.3718 0.0120 0.181 Uiso 1 1 calc R . .
H50C H 0.4829 0.3484 0.0434 0.181 Uiso 1 1 calc R . .
C51 C 0.2990(5) 0.2873(3) 0.1687(4) 0.060(2) Uani 1 1 d . . .
C52 C 0.2598(6) 0.3331(3) 0.1521(4) 0.070(3) Uani 1 1 d . . .
C53 C 0.3148(11) 0.3718(5) 0.1713(10) 0.232(14) Uani 1 1 d . . .
H53A H 0.3747 0.3655 0.1629 0.348 Uiso 1 1 calc R . .
H53B H 0.3090 0.3739 0.2074 0.348 Uiso 1 1 calc R . .
H53C H 0.2969 0.4014 0.1561 0.348 Uiso 1 1 calc R . .
C54 C 0.1683(10) 0.3383(6) 0.1731(8) 0.180(9) Uani 1 1 d . . .
H54A H 0.1408 0.3659 0.1584 0.269 Uiso 1 1 calc R . .
H54B H 0.1714 0.3420 0.2092 0.269 Uiso 1 1 calc R . .
H54C H 0.1347 0.3104 0.1650 0.269 Uiso 1 1 calc R . .
C55 C 0.2488(14) 0.3340(6) 0.0985(5) 0.177(9) Uani 1 1 d . . .
H55A H 0.3049 0.3371 0.0827 0.266 Uiso 1 1 calc R . .
H55B H 0.2127 0.3607 0.0892 0.266 Uiso 1 1 calc R . .
H55C H 0.2215 0.3049 0.0875 0.266 Uiso 1 1 calc R . .
C56 C 0.2275(5) 0.1596(3) 0.1755(4) 0.057(2) Uani 1 1 d . . .
C57 C 0.1438(6) 0.1642(4) 0.1460(4) 0.080(3) Uani 1 1 d . . .
C58 C 0.1081(9) 0.1165(5) 0.1429(10) 0.251(15) Uani 1 1 d . . .
H58A H 0.1525 0.0949 0.1314 0.377 Uiso 1 1 calc R . .
H58B H 0.0598 0.1162 0.1195 0.377 Uiso 1 1 calc R . .
H58C H 0.0883 0.1066 0.1757 0.377 Uiso 1 1 calc R . .
C59 C 0.0822(7) 0.1983(6) 0.1717(6) 0.143(6) Uani 1 1 d . . .
H59A H 0.0332 0.2045 0.1498 0.215 Uiso 1 1 calc R . .
H59B H 0.1122 0.2276 0.1789 0.215 Uiso 1 1 calc R . .
H59C H 0.0620 0.1844 0.2027 0.215 Uiso 1 1 calc R . .
C60 C 0.1654(9) 0.1873(7) 0.0972(5) 0.160(8) Uani 1 1 d . . .
H60A H 0.1989 0.1656 0.0769 0.240 Uiso 1 1 calc R . .
H60B H 0.1989 0.2157 0.1035 0.240 Uiso 1 1 calc R . .
H60C H 0.1123 0.1955 0.0796 0.240 Uiso 1 1 calc R . .
C61 C 0.7286(5) 0.1785(3) 0.1035(4) 0.060(2) Uani 1 1 d . . .
C62 C 0.8071(6) 0.1685(4) 0.0713(4) 0.077(3) Uani 1 1 d . . .
C63 C 0.8563(10) 0.2118(5) 0.0625(7) 0.166(8) Uani 1 1 d . . .
H63A H 0.8261 0.2311 0.0379 0.249 Uiso 1 1 calc R . .
H63B H 0.9133 0.2039 0.0501 0.249 Uiso 1 1 calc R . .
H63C H 0.8619 0.2293 0.0937 0.249 Uiso 1 1 calc R . .
C64 C 0.8612(7) 0.1337(5) 0.1014(5) 0.119(5) Uani 1 1 d . . .
H64A H 0.9161 0.1286 0.0848 0.179 Uiso 1 1 calc R . .
H64B H 0.8305 0.1039 0.1040 0.179 Uiso 1 1 calc R . .
H64C H 0.8715 0.1463 0.1347 0.179 Uiso 1 1 calc R . .
C65 C 0.7807(7) 0.1421(5) 0.0237(4) 0.095(4) Uani 1 1 d . . .
H65A H 0.7409 0.1614 0.0043 0.142 Uiso 1 1 calc R . .
H65B H 0.7527 0.1126 0.0326 0.142 Uiso 1 1 calc R . .
H65C H 0.8318 0.1355 0.0039 0.142 Uiso 1 1 calc R . .
C66 C 0.8158(5) 0.1240(3) 0.2605(3) 0.061(2) Uani 1 1 d . . .
C67 C 0.8790(5) 0.1565(4) 0.2694(4) 0.078(3) Uani 1 1 d . . .
H67A H 0.8658 0.1889 0.2677 0.094 Uiso 1 1 calc R . .
C68 C 0.9642(6) 0.1419(5) 0.2810(4) 0.096(4) Uani 1 1 d . . .
H68A H 1.0071 0.1645 0.2883 0.115 Uiso 1 1 calc R . .
C69 C 0.9836(7) 0.0953(5) 0.2816(5) 0.095(4) Uani 1 1 d . . .
C70 C 0.9180(7) 0.0627(5) 0.2733(6) 0.115(5) Uani 1 1 d . . .
H70A H 0.9307 0.0303 0.2749 0.138 Uiso 1 1 calc R . .
C71 C 0.8355(6) 0.0768(4) 0.2630(5) 0.089(4) Uani 1 1 d . . .
H71A H 0.7920 0.0541 0.2575 0.107 Uiso 1 1 calc R . .
C72 C 1.1279(9) 0.1117(8) 0.3025(8) 0.189(9) Uani 1 1 d . . .
H72A H 1.1831 0.0999 0.2907 0.283 Uiso 1 1 calc R . .
H72B H 1.1306 0.1162 0.3385 0.283 Uiso 1 1 calc R . .
H72C H 1.1150 0.1416 0.2863 0.283 Uiso 1 1 calc R . .
C73 C 0.5131(5) 0.3436(3) 0.2713(3) 0.056(2) Uani 1 1 d . . .
C74 C 0.5782(6) 0.3711(3) 0.2549(4) 0.070(3) Uani 1 1 d . . .
H74A H 0.6210 0.3577 0.2345 0.085 Uiso 1 1 calc R . .
C75 C 0.5841(7) 0.4179(3) 0.2670(5) 0.083(3) Uani 1 1 d . . .
H75A H 0.6289 0.4365 0.2538 0.100 Uiso 1 1 calc R . .
C76 C 0.5258(7) 0.4369(3) 0.2976(4) 0.076(3) Uani 1 1 d . . .
C77 C 0.4570(7) 0.4108(4) 0.3156(4) 0.085(3) Uani 1 1 d . . .
H77A H 0.4150 0.4248 0.3362 0.102 Uiso 1 1 calc R . .
C78 C 0.4511(6) 0.3630(3) 0.3024(4) 0.069(3) Uani 1 1 d . . .
H78A H 0.4054 0.3444 0.3145 0.083 Uiso 1 1 calc R . .
C79 C 0.4816(10) 0.5047(5) 0.3434(7) 0.151(7) Uani 1 1 d . . .
H79A H 0.4877 0.5388 0.3414 0.227 Uiso 1 1 calc R . .
H79B H 0.4957 0.4943 0.3771 0.227 Uiso 1 1 calc R . .
H79C H 0.4223 0.4960 0.3354 0.227 Uiso 1 1 calc R . .
C80 C 0.3408(5) 0.0902(3) 0.3530(4) 0.061(2) Uani 1 1 d . . .
C81 C 0.3532(7) 0.0408(4) 0.3573(4) 0.081(3) Uani 1 1 d . . .
H81A H 0.3891 0.0250 0.3344 0.097 Uiso 1 1 calc R . .
C82 C 0.3132(7) 0.0158(4) 0.3948(5) 0.089(3) Uani 1 1 d . . .
H82A H 0.3223 -0.0170 0.3980 0.107 Uiso 1 1 calc R . .
C83 C 0.2603(8) 0.0389(4) 0.4272(4) 0.087(3) Uani 1 1 d . . .
C84 C 0.2476(8) 0.0857(5) 0.4248(5) 0.105(4) Uani 1 1 d . . .
H84A H 0.2114 0.1008 0.4481 0.126 Uiso 1 1 calc R . .
C85 C 0.2895(7) 0.1123(4) 0.3867(5) 0.095(4) Uani 1 1 d . . .
H85A H 0.2815 0.1452 0.3849 0.114 Uiso 1 1 calc R . .
C86 C 0.2222(10) -0.0335(5) 0.4687(6) 0.142(6) Uani 1 1 d . . .
H86A H 0.1868 -0.0453 0.4958 0.213 Uiso 1 1 calc R . .
H86B H 0.2821 -0.0421 0.4746 0.213 Uiso 1 1 calc R . .
H86C H 0.2026 -0.0472 0.4373 0.213 Uiso 1 1 calc R . .
C89 C 0.0027(15) 0.0133(8) 0.4754(8) 0.184(8) Uiso 1 1 d . . .
H89A H -0.0531 0.0281 0.4674 0.221 Uiso 1 1 calc R . .
H89B H 0.0469 0.0381 0.4775 0.221 Uiso 1 1 calc R . .
O44 O 0.0222(13) -0.0163(7) 0.4424(9) 0.261(8) Uiso 1 1 d . . .
C90 C 0.0358(17) 0.0008(10) 0.3858(11) 0.258(12) Uiso 1 1 d . . .
H90A H 0.0488 -0.0262 0.3648 0.387 Uiso 1 1 calc R . .
H90B H 0.0835 0.0231 0.3845 0.387 Uiso 1 1 calc R . .
H90C H -0.0166 0.0160 0.3737 0.387 Uiso 1 1 calc R . .
O43 O 0.424(2) 0.5129(11) 0.4674(13) 0.362(15) Uiso 1 1 d . . .
C87 C 0.451(2) 0.4890(14) 0.4990(15) 0.301(19) Uiso 1 1 d . . .
H87A H 0.4506 0.4555 0.4896 0.361 Uiso 1 1 calc R . .
H87B H 0.4201 0.4932 0.5307 0.361 Uiso 1 1 calc R . .
C88 C 0.328(2) 0.4921(12) 0.4566(13) 0.322(17) Uiso 1 1 d . . .
H88A H 0.3141 0.4954 0.4213 0.483 Uiso 1 1 calc R . .
H88B H 0.2859 0.5094 0.4763 0.483 Uiso 1 1 calc R . .
H88C H 0.3263 0.4589 0.4658 0.483 Uiso 1 1 calc R . .

loop_
_atom_site_aniso_label
_atom_site_aniso_U_11
_atom_site_aniso_U_22
_atom_site_aniso_U_33
_atom_site_aniso_U_23
_atom_site_aniso_U_13
_atom_site_aniso_U_12
Fe1 0.0465(6) 0.0499(6) 0.0445(7) 0.0042(5) -0.0026(5) 0.0003(5)
Fe2 0.0501(6) 0.0469(6) 0.0478(7) 0.0024(5) -0.0016(5) 0.0025(5)
Fe3 0.0455(6) 0.0534(6) 0.0420(7) 0.0001(5) -0.0013(5) 0.0002(5)
Fe4 0.0484(6) 0.0571(7) 0.0533(8) -0.0015(6) -0.0065(6) -0.0009(5)
Fe5 0.0443(6) 0.0592(7) 0.0432(7) 0.0015(5) -0.0029(5) -0.0015(5)
Fe6 0.0445(6) 0.0544(6) 0.0449(7) 0.0039(5) -0.0009(5) -0.0035(5)
Fe7 0.0492(6) 0.0573(7) 0.0547(8) 0.0060(6) -0.0084(6) -0.0032(5)
Fe8 0.0447(6) 0.0554(7) 0.0448(7) 0.0051(5) -0.0012(5) -0.0018(5)
Fe9 0.0438(6) 0.0532(6) 0.0439(7) 0.0040(5) -0.0035(5) -0.0024(5)
P1 0.0427(10) 0.0528(12) 0.0478(13) 0.0032(10) -0.0022(9) 0.0024(9)
P2 0.0440(10) 0.0465(10) 0.0445(12) 0.0048(9) -0.0032(9) -0.0010(8)
P3 0.0419(10) 0.0450(11) 0.0474(12) 0.0035(9) 0.0028(9) -0.0018(8)
O1 0.069(4) 0.051(3) 0.054(4) 0.003(3) -0.002(3) 0.006(3)
O2 0.081(4) 0.060(4) 0.057(4) 0.000(3) -0.009(3) 0.009(3)
O3 0.077(4) 0.065(4) 0.081(5) 0.009(3) -0.032(4) -0.010(3)
O4 0.058(3) 0.065(4) 0.057(4) 0.018(3) -0.010(3) -0.007(3)
O5 0.095(5) 0.053(3) 0.064(4) 0.006(3) 0.013(4) 0.006(3)
O6 0.063(3) 0.067(4) 0.056(4) 0.017(3) 0.006(3) 0.008(3)
O7 0.071(4) 0.062(4) 0.056(4) 0.001(3) -0.001(3) 0.014(3)
O8 0.054(3) 0.067(4) 0.047(3) -0.003(3) 0.000(3) 0.007(3)
O9 0.061(3) 0.051(3) 0.088(5) 0.007(3) -0.018(3) 0.003(3)
O10 0.066(4) 0.066(4) 0.064(4) -0.001(3) -0.008(3) -0.005(3)
O11 0.050(3) 0.061(3) 0.048(3) 0.000(3) -0.004(3) -0.001(3)
O12 0.053(3) 0.060(3) 0.046(3) 0.005(3) -0.003(3) -0.010(3)
O13 0.051(3) 0.070(4) 0.065(4) -0.003(3) 0.007(3) -0.002(3)
O14 0.058(3) 0.063(4) 0.058(4) -0.005(3) 0.001(3) -0.012(3)
O15 0.044(3) 0.067(4) 0.058(4) -0.003(3) 0.000(3) 0.002(3)
O16 0.055(3) 0.080(4) 0.072(5) -0.002(4) -0.010(3) 0.009(3)
O17 0.060(3) 0.058(3) 0.062(4) -0.003(3) -0.015(3) 0.002(3)
O18 0.057(3) 0.048(3) 0.051(4) 0.006(3) -0.008(3) 0.000(3)
O19 0.056(3) 0.068(4) 0.048(3) 0.003(3) -0.014(3) -0.010(3)
O20 0.056(3) 0.059(3) 0.043(3) 0.006(3) -0.007(3) -0.002(3)
O21 0.077(4) 0.073(4) 0.059(4) 0.012(3) -0.003(3) 0.004(3)
O22 0.055(3) 0.076(4) 0.048(3) -0.006(3) -0.006(3) 0.015(3)
O23 0.053(3) 0.073(4) 0.057(4) -0.006(3) -0.001(3) -0.001(3)
O24 0.049(3) 0.079(4) 0.069(5) 0.004(3) 0.003(3) -0.005(3)
O25 0.053(3) 0.069(4) 0.050(4) -0.004(3) 0.004(3) -0.005(3)
O26 0.055(3) 0.066(4) 0.053(4) 0.001(3) 0.002(3) -0.004(3)
O27 0.048(3) 0.051(3) 0.041(3) 0.000(2) -0.006(2) -0.003(2)
O28 0.050(3) 0.055(3) 0.041(3) 0.004(2) 0.002(2) 0.000(2)
O29 0.044(3) 0.070(4) 0.057(4) 0.006(3) 0.002(3) 0.006(3)
O30 0.055(3) 0.046(3) 0.055(4) -0.001(3) 0.006(3) 0.001(2)
O31 0.053(3) 0.064(3) 0.052(4) -0.009(3) -0.005(3) -0.001(3)
O32 0.048(3) 0.056(3) 0.051(3) 0.006(3) 0.001(3) 0.003(2)
O33 0.046(3) 0.053(3) 0.049(3) 0.003(2) -0.002(2) 0.004(2)
O34 0.046(4) 0.222(11) 0.129(8) -0.005(7) -0.011(5) 0.026(5)
O35 0.043(3) 0.051(3) 0.057(4) 0.008(3) 0.001(3) -0.003(2)
O36 0.051(3) 0.060(3) 0.049(3) 0.002(3) -0.013(3) 0.002(2)
O37 0.042(2) 0.044(3) 0.047(3) 0.006(2) -0.001(2) -0.001(2)
O38 0.119(6) 0.068(5) 0.130(8) -0.028(5) -0.008(6) 0.003(4)
O39 0.042(3) 0.051(3) 0.052(3) 0.003(2) -0.002(2) -0.009(2)
O40 0.042(3) 0.055(3) 0.061(4) -0.004(3) -0.008(3) 0.004(2)
O41 0.058(3) 0.049(3) 0.050(3) -0.003(2) -0.011(3) -0.001(2)
O42 0.150(8) 0.125(7) 0.087(6) 0.006(5) 0.038(6) -0.045(6)
C1 0.076(6) 0.058(5) 0.051(6) 0.010(4) 0.000(5) 0.017(4)
C2 0.180(13) 0.062(7) 0.083(9) -0.001(6) -0.040(9) 0.035(8)
C3 0.195(18) 0.124(13) 0.24(2) 0.004(14) -0.068(17) 0.090(13)
C4 0.247(19) 0.062(7) 0.091(10) 0.026(7) 0.017(11) -0.008(9)
C5 0.58(5) 0.087(10) 0.121(14) 0.002(9) -0.19(2) 0.060(17)
C6 0.055(5) 0.071(6) 0.048(5) 0.000(4) -0.007(4) -0.002(4)
C7 0.058(5) 0.085(7) 0.065(6) 0.018(5) -0.024(5) -0.010(5)
C8 0.089(9) 0.32(2) 0.055(8) -0.022(11) -0.026(7) 0.037(12)
C9 0.099(8) 0.109(9) 0.108(10) 0.025(8) -0.045(8) 0.009(7)
C10 0.083(7) 0.128(10) 0.112(10) 0.035(8) -0.047(7) -0.034(7)
C11 0.068(5) 0.062(5) 0.053(6) 0.007(4) 0.019(5) 0.011(4)
C12 0.109(8) 0.091(7) 0.062(7) 0.027(6) 0.036(6) 0.035(7)
C13 0.157(13) 0.168(14) 0.063(8) -0.004(9) -0.013(9) -0.007(11)
C14 0.145(12) 0.145(12) 0.109(11) 0.046(9) 0.033(9) 0.077(10)
C15 0.086(8) 0.153(11) 0.073(8) 0.018(8) 0.028(7) 0.007(8)
C16 0.060(5) 0.051(5) 0.060(6) 0.001(4) -0.007(5) 0.002(4)
C17 0.095(7) 0.069(6) 0.065(7) 0.000(5) 0.000(6) 0.024(5)
C21 0.061(5) 0.061(6) 0.082(7) 0.002(5) -0.016(5) 0.001(4)
C22 0.122(10) 0.057(6) 0.138(12) 0.007(7) -0.055(9) -0.027(6)
C23 0.30(3) 0.121(12) 0.167(18) -0.006(11) -0.112(18) -0.096(15)
C24 0.142(12) 0.067(8) 0.24(2) 0.028(10) -0.073(13) -0.027(8)
C25 0.080(9) 0.120(12) 0.36(3) 0.012(15) 0.034(14) -0.040(9)
C26 0.045(4) 0.053(5) 0.060(6) -0.001(4) 0.000(4) -0.004(4)
C27 0.055(5) 0.070(6) 0.055(6) 0.004(4) -0.001(4) -0.020(4)
C31 0.045(4) 0.064(5) 0.048(5) 0.003(4) -0.007(4) -0.003(4)
C32 0.071(5) 0.066(5) 0.050(5) -0.012(4) 0.001(5) -0.012(4)
C33 0.090(8) 0.107(9) 0.109(10) -0.052(8) 0.031(7) -0.028(7)
C34 0.140(10) 0.109(9) 0.072(8) -0.013(7) -0.051(8) -0.010(8)
C35 0.112(9) 0.084(7) 0.084(8) -0.021(6) 0.026(7) -0.036(7)
C36 0.050(5) 0.073(6) 0.072(7) 0.004(5) -0.002(5) 0.009(4)
C37 0.053(5) 0.110(9) 0.084(8) -0.004(7) 0.011(5) 0.014(5)
C38 0.049(7) 0.44(4) 0.172(18) -0.14(2) -0.013(9) 0.027(13)
C39 0.105(10) 0.164(14) 0.122(13) 0.010(11) 0.048(9) 0.036(9)
C40 0.169(14) 0.077(8) 0.191(18) 0.002(9) 0.064(13) 0.054(9)
C41 0.047(4) 0.069(6) 0.048(5) 0.010(4) -0.014(4) -0.001(4)
C42 0.077(6) 0.080(6) 0.051(6) -0.008(5) -0.019(5) 0.011(5)
C43 0.161(14) 0.214(18) 0.106(12) -0.056(12) -0.013(10) -0.100(13)
C44 0.111(10) 0.216(17) 0.076(9) -0.056(10) -0.010(8) 0.020(11)
C45 0.198(15) 0.148(12) 0.066(8) -0.024(8) -0.064(10) 0.055(11)
C46 0.054(5) 0.060(5) 0.045(5) 0.000(4) -0.003(4) -0.001(4)
C47 0.058(5) 0.073(6) 0.060(6) 0.027(5) -0.006(4) 0.002(4)
C48 0.189(14) 0.053(6) 0.116(11) 0.027(7) -0.008(10) -0.014(8)
C49 0.087(8) 0.148(12) 0.130(12) 0.067(10) -0.004(8) -0.028(8)
C50 0.128(10) 0.126(10) 0.108(10) 0.066(8) -0.065(9) -0.061(8)
C51 0.051(5) 0.069(6) 0.060(6) 0.009(5) -0.006(4) 0.000(4)
C52 0.065(6) 0.072(6) 0.074(7) 0.016(5) -0.006(5) 0.005(5)
C53 0.141(14) 0.075(9) 0.48(4) 0.073(15) -0.15(2) -0.013(9)
C54 0.143(13) 0.169(15) 0.23(2) 0.093(15) 0.085(14) 0.099(12)
C55 0.29(2) 0.165(14) 0.073(9) 0.003(9) -0.026(12) 0.151(16)
C56 0.046(4) 0.069(6) 0.057(6) 0.002(5) -0.003(4) -0.002(4)
C57 0.042(5) 0.111(8) 0.088(8) -0.007(6) -0.021(5) -0.002(5)
C58 0.110(11) 0.095(10) 0.55(4) -0.021(17) -0.186(19) -0.016(9)
C59 0.067(7) 0.218(17) 0.143(14) 0.004(12) -0.018(8) 0.052(9)
C60 0.097(9) 0.30(2) 0.080(10) 0.072(12) -0.025(8) 0.028(12)
C61 0.049(5) 0.071(6) 0.060(6) 0.010(5) -0.001(4) -0.006(4)
C62 0.057(5) 0.101(8) 0.073(7) -0.020(6) 0.020(5) -0.002(5)
C63 0.160(13) 0.131(11) 0.208(19) -0.060(12) 0.144(14) -0.073(10)
C64 0.074(7) 0.163(13) 0.121(12) -0.012(10) 0.002(7) 0.043(8)
C65 0.080(7) 0.139(10) 0.066(7) -0.020(7) 0.023(6) 0.001(7)
C66 0.041(4) 0.080(6) 0.063(6) -0.008(5) -0.002(4) -0.010(4)
C67 0.045(5) 0.096(7) 0.092(8) 0.011(6) -0.012(5) 0.001(5)
C68 0.043(5) 0.169(13) 0.076(8) 0.010(8) -0.006(5) -0.018(7)
C69 0.063(7) 0.125(10) 0.098(9) -0.026(8) -0.006(6) 0.043(7)
C70 0.067(7) 0.114(9) 0.164(14) -0.030(9) -0.045(8) 0.033(7)
C71 0.057(5) 0.067(6) 0.143(11) -0.007(6) -0.013(6) 0.019(5)
C72 0.084(10) 0.27(2) 0.21(2) 0.058(18) -0.043(12) 0.006(13)
C73 0.052(5) 0.057(5) 0.060(6) 0.000(4) -0.007(4) -0.007(4)
C74 0.068(6) 0.065(6) 0.078(7) -0.009(5) 0.010(5) -0.018(5)
C75 0.079(7) 0.061(6) 0.109(10) -0.010(6) 0.012(7) -0.012(5)
C76 0.081(7) 0.057(6) 0.090(8) -0.016(5) -0.015(6) -0.009(5)
C77 0.079(7) 0.084(7) 0.090(9) -0.018(6) -0.009(6) 0.013(6)
C78 0.069(6) 0.060(6) 0.079(7) -0.002(5) -0.007(5) 0.002(5)
C79 0.141(12) 0.100(10) 0.21(2) -0.057(12) 0.024(13) 0.034(9)
C80 0.047(4) 0.068(6) 0.068(6) -0.010(5) 0.009(4) -0.011(4)
C81 0.087(7) 0.069(7) 0.087(8) 0.001(6) 0.007(6) 0.000(5)
C82 0.095(8) 0.083(7) 0.089(9) 0.026(7) 0.004(7) -0.001(6)
C83 0.109(9) 0.083(8) 0.069(8) 0.011(6) 0.030(7) -0.014(7)
C84 0.115(10) 0.107(10) 0.093(10) -0.006(8) 0.042(8) -0.009(8)
C85 0.082(7) 0.074(7) 0.131(11) -0.026(7) 0.042(7) -0.017(6)
C86 0.164(14) 0.117(11) 0.145(15) 0.057(10) 0.019(11) -0.050(10)

loop_
_atom_type_symbol
_atom_type_description
_atom_type_scat_dispersion_real
_atom_type_scat_dispersion_imag
_atom_type_scat_source
C C 0.0033 0.0016 'International Tables Vol C Tables 4.2.6.8 and 6.1.1.4'
H H 0.0000 0.0000 'International Tables Vol C Tables 4.2.6.8 and 6.1.1.4'
O O 0.0106 0.0060 'International Tables Vol C Tables 4.2.6.8 and 6.1.1.4'
P P 0.1023 0.0942 'International Tables Vol C Tables 4.2.6.8 and 6.1.1.4'
Fe Fe 0.3463 0.8444 'International Tables Vol C Tables 4.2.6.8 and 6.1.1.4'

loop_
_geom_angle_atom_site_label_1
_geom_angle_atom_site_label_2
_geom_angle_atom_site_label_3
_geom_angle
_geom_angle_site_symmetry_1
_geom_angle_site_symmetry_3
_geom_angle_publ_flag
O27 Fe1 O5 95.0(2) . . ?
O27 Fe1 O3 96.5(2) . . ?
O5 Fe1 O3 90.7(3) . . ?
O27 Fe1 O1 175.5(2) . . ?
O5 Fe1 O1 81.1(2) . . ?
O3 Fe1 O1 81.2(2) . . ?
O27 Fe1 O32 97.8(2) . . ?
O5 Fe1 O32 166.1(2) . . ?
O3 Fe1 O32 93.2(3) . . ?
O1 Fe1 O32 86.3(2) . . ?
O27 Fe1 O41 96.3(2) . . ?
O5 Fe1 O41 95.8(3) . . ?
O3 Fe1 O41 165.0(2) . . ?
O1 Fe1 O41 86.5(2) . . ?
O32 Fe1 O41 77.5(2) . . ?
O30 Fe2 O7 96.3(2) . . ?
O30 Fe2 O2 175.7(2) . . ?
O7 Fe2 O2 86.7(3) . . ?
O30 Fe2 O9 96.3(2) . . ?
O7 Fe2 O9 91.3(3) . . ?
O2 Fe2 O9 86.7(2) . . ?
O30 Fe2 O41 88.0(2) . . ?
O7 Fe2 O41 171.9(2) . . ?
O2 Fe2 O41 88.7(2) . . ?
O9 Fe2 O41 95.1(2) . . ?
O30 Fe2 O32 90.3(2) . . ?
O7 Fe2 O32 98.4(2) . . ?
O2 Fe2 O32 86.2(2) . . ?
O9 Fe2 O32 167.6(3) . . ?
O41 Fe2 O32 74.6(2) . . ?
O30 Fe3 O28 95.7(2) . . ?
O30 Fe3 O31 92.9(2) . . ?
O28 Fe3 O31 99.0(2) . . ?
O30 Fe3 O26 176.6(2) . . ?
O28 Fe3 O26 87.5(2) . . ?
O31 Fe3 O26 87.6(2) . . ?
O30 Fe3 O8 91.3(2) . . ?
O28 Fe3 O8 171.5(2) . . ?
O31 Fe3 O8 85.3(2) . . ?
O26 Fe3 O8 85.3(2) . . ?
O30 Fe3 O17 78.1(2) . . ?
O28 Fe3 O17 91.4(2) . . ?
O31 Fe3 O17 166.9(2) . . ?
O26 Fe3 O17 100.9(2) . . ?
O8 Fe3 O17 85.5(2) . . ?
O30 Fe4 O39 94.7(2) . . ?
O30 Fe4 O23 167.4(3) . . ?
O39 Fe4 O23 97.8(2) . . ?
O30 Fe4 O29 90.0(2) . . ?
O39 Fe4 O29 94.6(2) . . ?
O23 Fe4 O29 87.2(2) . . ?
O30 Fe4 O10 93.5(2) . . ?
O39 Fe4 O10 87.3(2) . . ?
O23 Fe4 O10 88.9(2) . . ?
O29 Fe4 O10 175.9(2) . . ?
O30 Fe4 O17 76.4(2) . . ?
O39 Fe4 O17 169.8(2) . . ?
O23 Fe4 O17 91.3(2) . . ?
O29 Fe4 O17 90.4(2) . . ?
O10 Fe4 O17 88.3(2) . . ?
O28 Fe5 O36 95.5(2) . . ?
O28 Fe5 O22 174.5(2) . . ?
O36 Fe5 O22 84.7(2) . . ?
O28 Fe5 O19 92.9(2) . . ?
O36 Fe5 O19 84.4(2) . . ?
O22 Fe5 O19 92.6(2) . . ?
O28 Fe5 O29 83.2(2) . . ?
O36 Fe5 O29 93.4(2) . . ?
O22 Fe5 O29 91.3(2) . . ?
O19 Fe5 O29 175.3(2) . . ?
O28 Fe5 O18 98.2(2) . . ?
O36 Fe5 O18 161.6(2) . . ?
O22 Fe5 O18 82.8(2) . . ?
O19 Fe5 O18 82.8(2) . . ?
O29 Fe5 O18 100.4(2) . . ?
O28 Fe6 O20 96.8(2) . . ?
O28 Fe6 O25 92.7(2) . . ?
O20 Fe6 O25 93.4(2) . . ?
O28 Fe6 O12 177.9(2) . . ?
O20 Fe6 O12 84.1(2) . . ?
O25 Fe6 O12 85.3(2) . . ?
O28 Fe6 O37 93.9(2) . . ?
O20 Fe6 O37 95.5(2) . . ?
O25 Fe6 O37 168.2(2) . . ?
O12 Fe6 O37 87.9(2) . . ?
O28 Fe6 O33 96.5(2) . . ?
O20 Fe6 O33 162.2(2) . . ?
O25 Fe6 O33 97.8(2) . . ?
O12 Fe6 O33 83.1(2) . . ?
O37 Fe6 O33 71.78(19) . . ?
O16 Fe7 O29 170.1(2) . . ?
O16 Fe7 O21 87.5(3) . . ?
O29 Fe7 O21 102.2(3) . . ?
O16 Fe7 O24 91.8(3) . . ?
O29 Fe7 O24 86.6(2) . . ?
O21 Fe7 O24 88.7(2) . . ?
O16 Fe7 O35 92.4(2) . . ?
O29 Fe7 O35 89.1(2) . . ?
O21 Fe7 O35 92.1(2) . . ?
O24 Fe7 O35 175.7(2) . . ?
O16 Fe7 O40 82.0(2) . . ?
O29 Fe7 O40 89.3(2) . . ?
O21 Fe7 O40 159.3(2) . . ?
O24 Fe7 O40 109.3(2) . . ?
O35 Fe7 O40 70.76(18) . . ?
O27 Fe8 O13 95.4(2) . . ?
O27 Fe8 O6 95.5(2) . . ?
O13 Fe8 O6 87.7(3) . . ?
O27 Fe8 O15 178.8(2) . . ?
O13 Fe8 O15 83.9(2) . . ?
O6 Fe8 O15 83.5(2) . . ?
O27 Fe8 O35 94.7(2) . . ?
O13 Fe8 O35 94.5(2) . . ?
O6 Fe8 O35 169.3(2) . . ?
O15 Fe8 O35 86.3(2) . . ?
O27 Fe8 O40 93.9(2) . . ?
O13 Fe8 O40 170.0(2) . . ?
O6 Fe8 O40 95.1(2) . . ?
O15 Fe8 O40 86.9(2) . . ?
O35 Fe8 O40 81.0(2) . . ?
O27 Fe9 O14 95.9(2) . . ?
O27 Fe9 O4 95.3(2) . . ?
O14 Fe9 O4 91.0(2) . . ?
O27 Fe9 O11 176.4(2) . . ?
O14 Fe9 O11 83.9(2) . . ?
O4 Fe9 O11 81.2(2) . . ?
O27 Fe9 O37 96.0(2) . . ?
O14 Fe9 O37 93.9(2) . . ?
O4 Fe9 O37 167.1(2) . . ?
O11 Fe9 O37 87.5(2) . . ?
O27 Fe9 O33 95.5(2) . . ?
O14 Fe9 O33 165.8(2) . . ?
O4 Fe9 O33 96.4(2) . . ?
O11 Fe9 O33 85.3(2) . . ?
O37 Fe9 O33 76.4(2) . . ?
O31 P1 O32 109.5(3) . . ?
O31 P1 O33 109.2(3) . . ?
O32 P1 O33 112.3(3) . . ?
O31 P1 C66 107.1(4) . . ?
O32 P1 C66 108.5(4) . . ?
O33 P1 C66 110.1(4) . . ?
O36 P2 O35 111.5(3) . . ?
O36 P2 O37 107.9(3) . . ?
O35 P2 O37 111.0(3) . . ?
O36 P2 C73 108.3(4) . . ?
O35 P2 C73 110.6(4) . . ?
O37 P2 C73 107.3(3) . . ?
O40 P3 O41 111.0(3) . . ?
O40 P3 O39 107.9(3) . . ?
O41 P3 O39 108.9(3) . . ?
O40 P3 C80 112.0(4) . . ?
O41 P3 C80 108.1(4) . . ?
O39 P3 C80 108.9(3) . . ?
C1 O1 Fe1 133.2(6) . . ?
C1 O2 Fe2 131.6(6) . . ?
C6 O3 Fe1 133.3(5) . . ?
C6 O4 Fe9 135.7(5) . . ?
C11 O5 Fe1 136.0(6) . . ?
C11 O6 Fe8 132.5(6) . . ?
C16 O7 Fe2 133.5(5) . . ?
C16 O8 Fe3 125.8(5) . . ?
C21 O9 Fe2 132.2(6) . . ?
C21 O10 Fe4 123.6(6) . . ?
C26 O11 Fe9 133.4(5) . . ?
C26 O12 Fe6 133.6(6) . . ?
C31 O13 Fe8 133.4(6) . . ?
C31 O14 Fe9 135.2(5) . . ?
C36 O15 Fe8 134.6(6) . . ?
C36 O16 Fe7 130.5(6) . . ?
C41 O17 Fe3 122.3(5) . . ?
C41 O17 Fe4 126.1(5) . . ?
Fe3 O17 Fe4 91.8(2) . . ?
C41 O18 Fe5 124.6(5) . . ?
C46 O19 Fe5 126.4(5) . . ?
C46 O20 Fe6 134.5(5) . . ?
C51 O21 Fe7 129.5(6) . . ?
C51 O22 Fe5 126.3(5) . . ?
C56 O23 Fe4 125.1(6) . . ?
C56 O24 Fe7 133.8(6) . . ?
C61 O25 Fe6 134.3(5) . . ?
C61 O26 Fe3 119.9(6) . . ?
Fe1 O27 Fe9 119.4(3) . . ?
Fe1 O27 Fe8 120.3(3) . . ?
Fe9 O27 Fe8 119.9(3) . . ?
Fe6 O28 Fe3 118.0(3) . . ?
Fe6 O28 Fe5 118.3(3) . . ?
Fe3 O28 Fe5 123.1(3) . . ?
Fe4 O29 Fe7 117.9(3) . . ?
Fe4 O29 Fe5 121.8(3) . . ?
Fe7 O29 Fe5 115.4(3) . . ?
Fe2 O30 Fe4 122.7(3) . . ?
Fe2 O30 Fe3 121.9(3) . . ?
Fe4 O30 Fe3 109.7(3) . . ?
P1 O31 Fe3 127.5(3) . . ?
P1 O32 Fe1 131.2(3) . . ?
P1 O32 Fe2 121.6(3) . . ?
Fe1 O32 Fe2 100.9(2) . . ?
P1 O33 Fe9 132.6(3) . . ?
P1 O33 Fe6 121.6(3) . . ?
Fe9 O33 Fe6 101.4(2) . . ?
C69 O34 C72 117.9(13) . . ?
P2 O35 Fe8 134.6(3) . . ?
P2 O35 Fe7 119.7(3) . . ?
Fe8 O35 Fe7 101.2(2) . . ?
P2 O36 Fe5 130.9(3) . . ?
P2 O37 Fe9 128.3(3) . . ?
P2 O37 Fe6 124.0(3) . . ?
Fe9 O37 Fe6 104.9(2) . . ?
C76 O38 C79 118.9(11) . . ?
P3 O39 Fe4 128.4(3) . . ?
P3 O40 Fe8 135.4(3) . . ?
P3 O40 Fe7 120.7(3) . . ?
Fe8 O40 Fe7 100.2(2) . . ?
P3 O41 Fe1 129.2(3) . . ?
P3 O41 Fe2 125.3(3) . . ?
Fe1 O41 Fe2 101.7(2) . . ?
C83 O42 C86 115.0(11) . . ?
O1 C1 O2 124.9(8) . . ?
O1 C1 C2 120.0(8) . . ?
O2 C1 C2 115.1(8) . . ?
C5 C2 C3 108.9(17) . . ?
C5 C2 C1 109.9(10) . . ?
C3 C2 C1 106.5(12) . . ?
C5 C2 C4 115.0(16) . . ?
C3 C2 C4 107.3(12) . . ?
C1 C2 C4 108.8(10) . . ?
C2 C3 H3A 109.5 . . ?
C2 C3 H3B 109.5 . . ?
H3A C3 H3B 109.5 . . ?
C2 C3 H3C 109.5 . . ?
H3A C3 H3C 109.5 . . ?
H3B C3 H3C 109.5 . . ?
C2 C4 H4A 109.5 . . ?
C2 C4 H4B 109.5 . . ?
H4A C4 H4B 109.5 . . ?
C2 C4 H4C 109.5 . . ?
H4A C4 H4C 109.5 . . ?
H4B C4 H4C 109.5 . . ?
C2 C5 H5A 109.5 . . ?
C2 C5 H5B 109.5 . . ?
H5A C5 H5B 109.5 . . ?
C2 C5 H5C 109.5 . . ?
H5A C5 H5C 109.5 . . ?
H5B C5 H5C 109.5 . . ?
O4 C6 O3 123.6(7) . . ?
O4 C6 C7 119.9(8) . . ?
O3 C6 C7 116.5(8) . . ?
C8 C7 C6 106.6(8) . . ?
C8 C7 C10 109.4(11) . . ?
C6 C7 C10 110.9(8) . . ?
C8 C7 C9 111.4(11) . . ?
C6 C7 C9 108.9(8) . . ?
C10 C7 C9 109.6(9) . . ?
C7 C8 H8A 109.5 . . ?
C7 C8 H8B 109.5 . . ?
H8A C8 H8B 109.5 . . ?
C7 C8 H8C 109.5 . . ?
H8A C8 H8C 109.5 . . ?
H8B C8 H8C 109.5 . . ?
C7 C9 H9A 109.5 . . ?
C7 C9 H9B 109.5 . . ?
H9A C9 H9B 109.5 . . ?
C7 C9 H9C 109.5 . . ?
H9A C9 H9C 109.5 . . ?
H9B C9 H9C 109.5 . . ?
C7 C10 H10A 109.5 . . ?
C7 C10 H10B 109.5 . . ?
H10A C10 H10B 109.5 . . ?
C7 C10 H10C 109.5 . . ?
H10A C10 H10C 109.5 . . ?
H10B C10 H10C 109.5 . . ?
O5 C11 O6 124.5(9) . . ?
O5 C11 C12 117.1(8) . . ?
O6 C11 C12 118.1(8) . . ?
C15 C12 C14 115.7(10) . . ?
C15 C12 C11 108.1(10) . . ?
C14 C12 C11 113.1(9) . . ?
C15 C12 C13 107.2(10) . . ?
C14 C12 C13 106.2(11) . . ?
C11 C12 C13 106.0(9) . . ?
C12 C13 H13A 109.5 . . ?
C12 C13 H13B 109.5 . . ?
H13A C13 H13B 109.5 . . ?
C12 C13 H13C 109.5 . . ?
H13A C13 H13C 109.5 . . ?
H13B C13 H13C 109.5 . . ?
C12 C14 H14A 109.5 . . ?
C12 C14 H14B 109.5 . . ?
H14A C14 H14B 109.5 . . ?
C12 C14 H14C 109.5 . . ?
H14A C14 H14C 109.5 . . ?
H14B C14 H14C 109.5 . . ?
C12 C15 H15A 109.5 . . ?
C12 C15 H15B 109.5 . . ?
H15A C15 H15B 109.5 . . ?
C12 C15 H15C 109.5 . . ?
H15A C15 H15C 109.5 . . ?
H15B C15 H15C 109.5 . . ?
O7 C16 O8 124.4(8) . . ?
O7 C16 C17 116.4(8) . . ?
O8 C16 C17 119.2(8) . . ?
C19' C17 C20 129.9(18) . . ?
C19' C17 C20' 114.1(15) . . ?
C20 C17 C20' 31.2(13) . . ?
C19' C17 C16 115.2(17) . . ?
C20 C17 C16 112.9(10) . . ?
C20' C17 C16 111.1(16) . . ?
C19' C17 C18 60.7(13) . . ?
C20 C17 C18 113.0(10) . . ?
C20' C17 C18 134.2(18) . . ?
C16 C17 C18 111.0(10) . . ?
C19' C17 C19 43.9(13) . . ?
C20 C17 C19 108.6(10) . . ?
C20' C17 C19 80.0(14) . . ?
C16 C17 C19 106.5(10) . . ?
C18 C17 C19 104.2(9) . . ?
C19' C17 C18' 107.1(13) . . ?
C20 C17 C18' 75.6(14) . . ?
C20' C17 C18' 106.3(14) . . ?
C16 C17 C18' 101.7(15) . . ?
C18 C17 C18' 47.6(12) . . ?
C19 C17 C18' 146.5(15) . . ?
C17 C18 H18A 109.5 . . ?
C17 C18 H18B 109.5 . . ?
H18A C18 H18B 109.5 . . ?
C17 C18 H18C 109.5 . . ?
H18A C18 H18C 109.5 . . ?
H18B C18 H18C 109.5 . . ?
C17 C19 H19A 109.5 . . ?
C17 C19 H19B 109.5 . . ?
H19A C19 H19B 109.5 . . ?
C17 C19 H19C 109.5 . . ?
H19A C19 H19C 109.5 . . ?
H19B C19 H19C 109.5 . . ?
C17 C20 H20A 109.5 . . ?
C17 C20 H20B 109.5 . . ?
H20A C20 H20B 109.5 . . ?
C17 C20 H20C 109.5 . . ?
H20A C20 H20C 109.5 . . ?
H20B C20 H20C 109.5 . . ?
C17 C18' H18D 109.5 . . ?
C17 C18' H18E 109.5 . . ?
H18D C18' H18E 109.5 . . ?
C17 C18' H18F 109.5 . . ?
H18D C18' H18F 109.5 . . ?
H18E C18' H18F 109.5 . . ?
C17 C19' H19D 109.5 . . ?
C17 C19' H19E 109.5 . . ?
H19D C19' H19E 109.5 . . ?
C17 C19' H19F 109.5 . . ?
H19D C19' H19F 109.5 . . ?
H19E C19' H19F 109.5 . . ?
C17 C20' H20D 109.5 . . ?
C17 C20' H20E 109.5 . . ?
H20D C20' H20E 109.5 . . ?
C17 C20' H20F 109.5 . . ?
H20D C20' H20F 109.5 . . ?
H20E C20' H20F 109.5 . . ?
O10 C21 O9 124.7(8) . . ?
O10 C21 C22 116.5(8) . . ?
O9 C21 C22 118.7(9) . . ?
C21 C22 C23 109.6(11) . . ?
C21 C22 C24 111.3(9) . . ?
C23 C22 C24 115.5(13) . . ?
C21 C22 C25 104.3(10) . . ?
C23 C22 C25 110.2(14) . . ?
C24 C22 C25 105.3(14) . . ?
C22 C23 H23A 109.5 . . ?
C22 C23 H23B 109.5 . . ?
H23A C23 H23B 109.5 . . ?
C22 C23 H23C 109.5 . . ?
H23A C23 H23C 109.5 . . ?
H23B C23 H23C 109.5 . . ?
C22 C24 H24A 109.5 . . ?
C22 C24 H24B 109.5 . . ?
H24A C24 H24B 109.5 . . ?
C22 C24 H24C 109.5 . . ?
H24A C24 H24C 109.5 . . ?
H24B C24 H24C 109.5 . . ?
C22 C25 H25A 109.5 . . ?
C22 C25 H25B 109.5 . . ?
H25A C25 H25B 109.5 . . ?
C22 C25 H25C 109.5 . . ?
H25A C25 H25C 109.5 . . ?
H25B C25 H25C 109.5 . . ?
O11 C26 O12 124.8(7) . . ?
O11 C26 C27 118.4(7) . . ?
O12 C26 C27 116.7(8) . . ?
C29 C27 C30' 129.2(13) . . ?
C29 C27 C28' 77.6(11) . . ?
C30' C27 C28' 113.0(11) . . ?
C29 C27 C26 112.7(10) . . ?
C30' C27 C26 109.5(11) . . ?
C28' C27 C26 109.7(11) . . ?
C29 C27 C28 114.1(11) . . ?
C30' C27 C28 73.8(11) . . ?
C28' C27 C28 42.1(10) . . ?
C26 C27 C28 111.0(10) . . ?
C29 C27 C30 109.6(11) . . ?
C30' C27 C30 31.3(10) . . ?
C28' C27 C30 139.2(12) . . ?
C26 C27 C30 104.1(10) . . ?
C28 C27 C30 104.4(10) . . ?
C29 C27 C29' 30.1(10) . . ?
C30' C27 C29' 107.5(11) . . ?
C28' C27 C29' 106.1(11) . . ?
C26 C27 C29' 111.0(11) . . ?
C28 C27 C29' 134.4(13) . . ?
C30 C27 C29' 81.6(11) . . ?
C27 C28 H28A 109.5 . . ?
C27 C28 H28B 109.5 . . ?
H28A C28 H28B 109.5 . . ?
C27 C28 H28C 109.5 . . ?
H28A C28 H28C 109.5 . . ?
H28B C28 H28C 109.5 . . ?
C27 C29 H29A 109.5 . . ?
C27 C29 H29B 109.5 . . ?
H29A C29 H29B 109.5 . . ?
C27 C29 H29C 109.5 . . ?
H29A C29 H29C 109.5 . . ?
H29B C29 H29C 109.5 . . ?
C27 C30 H30A 109.5 . . ?
C27 C30 H30B 109.5 . . ?
H30A C30 H30B 109.5 . . ?
C27 C30 H30C 109.5 . . ?
H30A C30 H30C 109.5 . . ?
H30B C30 H30C 109.5 . . ?
C27 C28' H28D 109.5 . . ?
C27 C28' H28E 109.5 . . ?
H28D C28' H28E 109.5 . . ?
C27 C28' H28F 109.5 . . ?
H28D C28' H28F 109.5 . . ?
H28E C28' H28F 109.5 . . ?
C27 C29' H29D 109.5 . . ?
C27 C29' H29E 109.5 . . ?
H29D C29' H29E 109.5 . . ?
C27 C29' H29F 109.5 . . ?
H29D C29' H29F 109.5 . . ?
H29E C29' H29F 109.5 . . ?
C27 C30' H30D 109.5 . . ?
C27 C30' H30E 109.5 . . ?
H30D C30' H30E 109.5 . . ?
C27 C30' H30F 109.5 . . ?
H30D C30' H30F 109.5 . . ?
H30E C30' H30F 109.5 . . ?
O13 C31 O14 124.1(8) . . ?
O13 C31 C32 119.1(8) . . ?
O14 C31 C32 116.8(7) . . ?
C35 C32 C31 110.6(8) . . ?
C35 C32 C33 112.1(9) . . ?
C31 C32 C33 110.7(7) . . ?
C35 C32 C34 109.2(9) . . ?
C31 C32 C34 104.3(7) . . ?
C33 C32 C34 109.6(10) . . ?
C32 C33 H33A 109.5 . . ?
C32 C33 H33B 109.5 . . ?
H33A C33 H33B 109.5 . . ?
C32 C33 H33C 109.5 . . ?
H33A C33 H33C 109.5 . . ?
H33B C33 H33C 109.5 . . ?
C32 C34 H34A 109.5 . . ?
C32 C34 H34B 109.5 . . ?
H34A C34 H34B 109.5 . . ?
C32 C34 H34C 109.5 . . ?
H34A C34 H34C 109.5 . . ?
H34B C34 H34C 109.5 . . ?
C32 C35 H35A 109.5 . . ?
C32 C35 H35B 109.5 . . ?
H35A C35 H35B 109.5 . . ?
C32 C35 H35C 109.5 . . ?
H35A C35 H35C 109.5 . . ?
H35B C35 H35C 109.5 . . ?
O15 C36 O16 125.2(9) . . ?
O15 C36 C37 117.1(9) . . ?
O16 C36 C37 117.6(8) . . ?
C38 C37 C36 111.4(10) . . ?
C38 C37 C40 112.4(14) . . ?
C36 C37 C40 105.7(9) . . ?
C38 C37 C39 111.4(13) . . ?
C36 C37 C39 109.0(9) . . ?
C40 C37 C39 106.8(11) . . ?
C37 C38 H38A 109.5 . . ?
C37 C38 H38B 109.5 . . ?
H38A C38 H38B 109.5 . . ?
C37 C38 H38C 109.5 . . ?
H38A C38 H38C 109.5 . . ?
H38B C38 H38C 109.5 . . ?
C37 C39 H39A 109.5 . . ?
C37 C39 H39B 109.5 . . ?
H39A C39 H39B 109.5 . . ?
C37 C39 H39C 109.5 . . ?
H39A C39 H39C 109.5 . . ?
H39B C39 H39C 109.5 . . ?
C37 C40 H40A 109.5 . . ?
C37 C40 H40B 109.5 . . ?
H40A C40 H40B 109.5 . . ?
C37 C40 H40C 109.5 . . ?
H40A C40 H40C 109.5 . . ?
H40B C40 H40C 109.5 . . ?
O18 C41 O17 121.6(8) . . ?
O18 C41 C42 121.8(7) . . ?
O17 C41 C42 116.6(8) . . ?
C45 C42 C44 116.3(12) . . ?
C45 C42 C41 112.1(9) . . ?
C44 C42 C41 109.0(8) . . ?
C45 C42 C43 104.8(11) . . ?
C44 C42 C43 108.0(12) . . ?
C41 C42 C43 106.1(9) . . ?
C42 C43 H43A 109.5 . . ?
C42 C43 H43B 109.5 . . ?
H43A C43 H43B 109.5 . . ?
C42 C43 H43C 109.5 . . ?
H43A C43 H43C 109.5 . . ?
H43B C43 H43C 109.5 . . ?
C42 C44 H44A 109.5 . . ?
C42 C44 H44B 109.5 . . ?
H44A C44 H44B 109.5 . . ?
C42 C44 H44C 109.5 . . ?
H44A C44 H44C 109.5 . . ?
H44B C44 H44C 109.5 . . ?
C42 C45 H45A 109.5 . . ?
C42 C45 H45B 109.5 . . ?
H45A C45 H45B 109.5 . . ?
C42 C45 H45C 109.5 . . ?
H45A C45 H45C 109.5 . . ?
H45B C45 H45C 109.5 . . ?
O19 C46 O20 123.9(8) . . ?
O19 C46 C47 119.3(7) . . ?
O20 C46 C47 116.7(7) . . ?
C49 C47 C50 115.5(10) . . ?
C49 C47 C46 112.2(8) . . ?
C50 C47 C46 113.1(8) . . ?
C49 C47 C48 102.4(10) . . ?
C50 C47 C48 106.8(10) . . ?
C46 C47 C48 105.6(8) . . ?
C47 C48 H48A 109.5 . . ?
C47 C48 H48B 109.5 . . ?
H48A C48 H48B 109.5 . . ?
C47 C48 H48C 109.5 . . ?
H48A C48 H48C 109.5 . . ?
H48B C48 H48C 109.5 . . ?
C47 C49 H49A 109.5 . . ?
C47 C49 H49B 109.5 . . ?
H49A C49 H49B 109.5 . . ?
C47 C49 H49C 109.5 . . ?
H49A C49 H49C 109.5 . . ?
H49B C49 H49C 109.5 . . ?
C47 C50 H50A 109.5 . . ?
C47 C50 H50B 109.5 . . ?
H50A C50 H50B 109.5 . . ?
C47 C50 H50C 109.5 . . ?
H50A C50 H50C 109.5 . . ?
H50B C50 H50C 109.5 . . ?
O21 C51 O22 122.2(8) . . ?
O21 C51 C52 117.0(9) . . ?
O22 C51 C52 120.8(9) . . ?
C55 C52 C53 113.2(15) . . ?
C55 C52 C51 110.7(9) . . ?
C53 C52 C51 108.0(8) . . ?
C55 C52 C54 105.0(12) . . ?
C53 C52 C54 109.5(14) . . ?
C51 C52 C54 110.5(9) . . ?
C52 C53 H53A 109.5 . . ?
C52 C53 H53B 109.5 . . ?
H53A C53 H53B 109.5 . . ?
C52 C53 H53C 109.5 . . ?
H53A C53 H53C 109.5 . . ?
H53B C53 H53C 109.5 . . ?
C52 C54 H54A 109.5 . . ?
C52 C54 H54B 109.5 . . ?
H54A C54 H54B 109.5 . . ?
C52 C54 H54C 109.5 . . ?
H54A C54 H54C 109.5 . . ?
H54B C54 H54C 109.5 . . ?
C52 C55 H55A 109.5 . . ?
C52 C55 H55B 109.5 . . ?
H55A C55 H55B 109.5 . . ?
C52 C55 H55C 109.5 . . ?
H55A C55 H55C 109.5 . . ?
H55B C55 H55C 109.5 . . ?
O23 C56 O24 125.2(7) . . ?
O23 C56 C57 116.9(8) . . ?
O24 C56 C57 117.9(8) . . ?
C58 C57 C60 116.0(15) . . ?
C58 C57 C56 105.7(9) . . ?
C60 C57 C56 107.2(8) . . ?
C58 C57 C59 112.0(13) . . ?
C60 C57 C59 105.0(12) . . ?
C56 C57 C59 110.8(9) . . ?
C57 C58 H58A 109.5 . . ?
C57 C58 H58B 109.5 . . ?
H58A C58 H58B 109.5 . . ?
C57 C58 H58C 109.5 . . ?
H58A C58 H58C 109.5 . . ?
H58B C58 H58C 109.5 . . ?
C57 C59 H59A 109.5 . . ?
C57 C59 H59B 109.5 . . ?
H59A C59 H59B 109.5 . . ?
C57 C59 H59C 109.5 . . ?
H59A C59 H59C 109.5 . . ?
H59B C59 H59C 109.5 . . ?
C57 C60 H60A 109.5 . . ?
C57 C60 H60B 109.5 . . ?
H60A C60 H60B 109.5 . . ?
C57 C60 H60C 109.5 . . ?
H60A C60 H60C 109.5 . . ?
H60B C60 H60C 109.5 . . ?
O25 C61 O26 125.9(9) . . ?
O25 C61 C62 116.4(8) . . ?
O26 C61 C62 117.7(9) . . ?
C63 C62 C64 110.2(11) . . ?
C63 C62 C61 110.6(9) . . ?
C64 C62 C61 105.1(9) . . ?
C63 C62 C65 114.4(11) . . ?
C64 C62 C65 105.5(9) . . ?
C61 C62 C65 110.6(8) . . ?
C62 C63 H63A 109.5 . . ?
C62 C63 H63B 109.5 . . ?
H63A C63 H63B 109.5 . . ?
C62 C63 H63C 109.5 . . ?
H63A C63 H63C 109.5 . . ?
H63B C63 H63C 109.5 . . ?
C62 C64 H64A 109.5 . . ?
C62 C64 H64B 109.5 . . ?
H64A C64 H64B 109.5 . . ?
C62 C64 H64C 109.5 . . ?
H64A C64 H64C 109.5 . . ?
H64B C64 H64C 109.5 . . ?
C62 C65 H65A 109.5 . . ?
C62 C65 H65B 109.5 . . ?
H65A C65 H65B 109.5 . . ?
C62 C65 H65C 109.5 . . ?
H65A C65 H65C 109.5 . . ?
H65B C65 H65C 109.5 . . ?
C67 C66 C71 119.5(8) . . ?
C67 C66 P1 122.4(7) . . ?
C71 C66 P1 118.1(7) . . ?
C66 C67 C68 120.4(10) . . ?
C66 C67 H67A 119.8 . . ?
C68 C67 H67A 119.8 . . ?
C69 C68 C67 119.6(11) . . ?
C69 C68 H68A 120.2 . . ?
C67 C68 H68A 120.2 . . ?
O34 C69 C68 123.2(12) . . ?
O34 C69 C70 117.9(12) . . ?
C68 C69 C70 118.9(9) . . ?
C71 C70 C69 121.4(11) . . ?
C71 C70 H70A 119.3 . . ?
C69 C70 H70A 119.3 . . ?
C70 C71 C66 120.1(10) . . ?
C70 C71 H71A 120.0 . . ?
C66 C71 H71A 120.0 . . ?
O34 C72 H72A 109.5 . . ?
O34 C72 H72B 109.5 . . ?
H72A C72 H72B 109.5 . . ?
O34 C72 H72C 109.5 . . ?
H72A C72 H72C 109.5 . . ?
H72B C72 H72C 109.5 . . ?
C74 C73 C78 119.0(8) . . ?
C74 C73 P2 120.1(8) . . ?
C78 C73 P2 120.9(7) . . ?
C73 C74 C75 122.3(10) . . ?
C73 C74 H74A 118.9 . . ?
C75 C74 H74A 118.9 . . ?
C76 C75 C74 119.4(10) . . ?
C76 C75 H75A 120.3 . . ?
C74 C75 H75A 120.3 . . ?
C75 C76 O38 116.0(10) . . ?
C75 C76 C77 121.3(9) . . ?
O38 C76 C77 122.7(11) . . ?
C76 C77 C78 118.6(10) . . ?
C76 C77 H77A 120.7 . . ?
C78 C77 H77A 120.7 . . ?
C73 C78 C77 119.4(10) . . ?
C73 C78 H78A 120.3 . . ?
C77 C78 H78A 120.3 . . ?
O38 C79 H79A 109.5 . . ?
O38 C79 H79B 109.5 . . ?
H79A C79 H79B 109.5 . . ?
O38 C79 H79C 109.5 . . ?
H79A C79 H79C 109.5 . . ?
H79B C79 H79C 109.5 . . ?
C85 C80 C81 118.7(10) . . ?
C85 C80 P3 123.5(8) . . ?
C81 C80 P3 117.7(8) . . ?
C82 C81 C80 120.4(11) . . ?
C82 C81 H81A 119.8 . . ?
C80 C81 H81A 119.8 . . ?
C83 C82 C81 119.3(11) . . ?
C83 C82 H82A 120.4 . . ?
C81 C82 H82A 120.4 . . ?
C84 C83 C82 122.2(11) . . ?
C84 C83 O42 112.8(11) . . ?
C82 C83 O42 125.0(11) . . ?
C83 C84 C85 119.4(12) . . ?
C83 C84 H84A 120.3 . . ?
C85 C84 H84A 120.3 . . ?
C80 C85 C84 120.0(11) . . ?
C80 C85 H85A 120.0 . . ?
C84 C85 H85A 120.0 . . ?
O42 C86 H86A 109.5 . . ?
O42 C86 H86B 109.5 . . ?
H86A C86 H86B 109.5 . . ?
O42 C86 H86C 109.5 . . ?
H86A C86 H86C 109.5 . . ?
H86B C86 H86C 109.5 . . ?
O44 C89 C89 107(3) . 3_556 ?
O44 C89 H89A 110.4 . . ?
C89 C89 H89A 110.4 3_556 . ?
O44 C89 H89B 110.4 . . ?
C89 C89 H89B 110.4 3_556 . ?
H89A C89 H89B 108.6 . . ?
C89 O44 C90 120(2) . . ?
O44 C90 H90A 109.5 . . ?
O44 C90 H90B 109.5 . . ?
H90A C90 H90B 109.5 . . ?
O44 C90 H90C 109.5 . . ?
H90A C90 H90C 109.5 . . ?
H90B C90 H90C 109.5 . . ?
C87 O43 C88 104(3) . . ?
O43 C87 C87 98(4) . 3_666 ?
O43 C87 H87A 112.2 . . ?
C87 C87 H87A 112.2 3_666 . ?
O43 C87 H87B 112.2 . . ?
C87 C87 H87B 112.2 3_666 . ?
H87A C87 H87B 109.8 . . ?
O43 C88 H88A 109.5 . . ?
O43 C88 H88B 109.5 . . ?
H88A C88 H88B 109.5 . . ?
O43 C88 H88C 109.5 . . ?
H88A C88 H88C 109.5 . . ?
H88B C88 H88C 109.5 . . ?

loop_
_geom_bond_atom_site_label_1
_geom_bond_atom_site_label_2
_geom_bond_distance
_geom_bond_site_symmetry_2
_geom_bond_publ_flag
Fe1 O27 1.937(5) . ?
Fe1 O5 1.974(7) . ?
Fe1 O3 2.001(6) . ?
Fe1 O1 2.034(6) . ?
Fe1 O32 2.073(6) . ?
Fe1 O41 2.098(5) . ?
Fe2 O30 1.864(5) . ?
Fe2 O7 1.977(6) . ?
Fe2 O2 1.979(6) . ?
Fe2 O9 1.996(6) . ?
Fe2 O41 2.128(6) . ?
Fe2 O32 2.179(5) . ?
Fe3 O30 1.931(6) . ?
Fe3 O28 1.956(5) . ?
Fe3 O31 1.984(5) . ?
Fe3 O26 2.032(6) . ?
Fe3 O8 2.048(6) . ?
Fe3 O17 2.131(5) . ?
Fe4 O30 1.898(5) . ?
Fe4 O39 1.943(6) . ?
Fe4 O23 1.988(6) . ?
Fe4 O29 1.995(6) . ?
Fe4 O10 2.014(6) . ?
Fe4 O17 2.226(6) . ?
Fe5 O28 1.976(5) . ?
Fe5 O36 1.994(5) . ?
Fe5 O22 2.013(5) . ?
Fe5 O19 2.024(6) . ?
Fe5 O29 2.027(6) . ?
Fe5 O18 2.053(6) . ?
Fe6 O28 1.882(5) . ?
Fe6 O20 1.974(5) . ?
Fe6 O25 1.992(6) . ?
Fe6 O12 2.008(5) . ?
Fe6 O37 2.144(5) . ?
Fe6 O33 2.232(5) . ?
Fe7 O16 1.990(7) . ?
Fe7 O29 2.000(6) . ?
Fe7 O21 2.020(6) . ?
Fe7 O24 2.051(6) . ?
Fe7 O35 2.282(5) . ?
Fe7 O40 2.307(5) . ?
Fe8 O27 1.964(5) . ?
Fe8 O13 1.993(6) . ?
Fe8 O6 2.001(6) . ?
Fe8 O15 2.024(5) . ?
Fe8 O35 2.042(5) . ?
Fe8 O40 2.048(5) . ?
Fe9 O27 1.944(5) . ?
Fe9 O14 1.964(6) . ?
Fe9 O4 1.971(5) . ?
Fe9 O11 2.020(6) . ?
Fe9 O37 2.066(5) . ?
Fe9 O33 2.082(5) . ?
P1 O31 1.518(6) . ?
P1 O32 1.527(6) . ?
P1 O33 1.530(5) . ?
P1 C66 1.775(8) . ?
P2 O36 1.496(5) . ?
P2 O35 1.531(5) . ?
P2 O37 1.549(5) . ?
P2 C73 1.780(9) . ?
P3 O40 1.530(5) . ?
P3 O41 1.535(5) . ?
P3 O39 1.568(5) . ?
P3 C80 1.745(9) . ?
O1 C1 1.237(10) . ?
O2 C1 1.293(10) . ?
O3 C6 1.262(10) . ?
O4 C6 1.253(10) . ?
O5 C11 1.240(10) . ?
O6 C11 1.260(10) . ?
O7 C16 1.258(10) . ?
O8 C16 1.270(10) . ?
O9 C21 1.286(10) . ?
O10 C21 1.285(10) . ?
O11 C26 1.248(10) . ?
O12 C26 1.268(10) . ?
O13 C31 1.240(9) . ?
O14 C31 1.270(10) . ?
O15 C36 1.256(10) . ?
O16 C36 1.269(11) . ?
O17 C41 1.323(9) . ?
O18 C41 1.206(10) . ?
O19 C46 1.254(9) . ?
O20 C46 1.284(9) . ?
O21 C51 1.280(11) . ?
O22 C51 1.290(11) . ?
O23 C56 1.259(10) . ?
O24 C56 1.269(10) . ?
O25 C61 1.259(10) . ?
O26 C61 1.272(9) . ?
O34 C69 1.341(12) . ?
O34 C72 1.419(19) . ?
O38 C76 1.372(11) . ?
O38 C79 1.416(16) . ?
O42 C83 1.409(13) . ?
O42 C86 1.468(16) . ?
C1 C2 1.522(13) . ?
C2 C5 1.477(18) . ?
C2 C3 1.50(2) . ?
C2 C4 1.564(19) . ?
C3 H3A 0.9800 . ?
C3 H3B 0.9800 . ?
C3 H3C 0.9800 . ?
C4 H4A 0.9800 . ?
C4 H4B 0.9800 . ?
C4 H4C 0.9800 . ?
C5 H5A 0.9800 . ?
C5 H5B 0.9800 . ?
C5 H5C 0.9800 . ?
C6 C7 1.521(11) . ?
C7 C8 1.468(16) . ?
C7 C10 1.525(14) . ?
C7 C9 1.538(15) . ?
C8 H8A 0.9800 . ?
C8 H8B 0.9800 . ?
C8 H8C 0.9800 . ?
C9 H9A 0.9800 . ?
C9 H9B 0.9800 . ?
C9 H9C 0.9800 . ?
C10 H10A 0.9800 . ?
C10 H10B 0.9800 . ?
C10 H10C 0.9800 . ?
C11 C12 1.545(14) . ?
C12 C15 1.481(15) . ?
C12 C14 1.495(14) . ?
C12 C13 1.617(17) . ?
C13 H13A 0.9800 . ?
C13 H13B 0.9800 . ?
C13 H13C 0.9800 . ?
C14 H14A 0.9800 . ?
C14 H14B 0.9800 . ?
C14 H14C 0.9800 . ?
C15 H15A 0.9800 . ?
C15 H15B 0.9800 . ?
C15 H15C 0.9800 . ?
C16 C17 1.510(12) . ?
C17 C19' 1.479(17) . ?
C17 C20 1.494(14) . ?
C17 C20' 1.498(18) . ?
C17 C18 1.524(14) . ?
C17 C19 1.571(14) . ?
C17 C18' 1.580(17) . ?
C18 H18A 0.9800 . ?
C18 H18B 0.9800 . ?
C18 H18C 0.9800 . ?
C19 H19A 0.9800 . ?
C19 H19B 0.9800 . ?
C19 H19C 0.9800 . ?
C20 H20A 0.9800 . ?
C20 H20B 0.9800 . ?
C20 H20C 0.9800 . ?
C18' H18D 0.9800 . ?
C18' H18E 0.9800 . ?
C18' H18F 0.9800 . ?
C19' H19D 0.9800 . ?
C19' H19E 0.9800 . ?
C19' H19F 0.9800 . ?
C20' H20D 0.9800 . ?
C20' H20E 0.9800 . ?
C20' H20F 0.9800 . ?
C21 C22 1.512(13) . ?
C22 C23 1.53(2) . ?
C22 C24 1.542(16) . ?
C22 C25 1.60(2) . ?
C23 H23A 0.9800 . ?
C23 H23B 0.9800 . ?
C23 H23C 0.9800 . ?
C24 H24A 0.9800 . ?
C24 H24B 0.9800 . ?
C24 H24C 0.9800 . ?
C25 H25A 0.9800 . ?
C25 H25B 0.9800 . ?
C25 H25C 0.9800 . ?
C26 C27 1.521(11) . ?
C27 C29 1.465(14) . ?
C27 C30' 1.486(15) . ?
C27 C28' 1.508(15) . ?
C27 C28 1.539(14) . ?
C27 C30 1.556(14) . ?
C27 C29' 1.576(15) . ?
C28 H28A 0.9800 . ?
C28 H28B 0.9800 . ?
C28 H28C 0.9800 . ?
C29 H29A 0.9800 . ?
C29 H29B 0.9800 . ?
C29 H29C 0.9800 . ?
C30 H30A 0.9800 . ?
C30 H30B 0.9800 . ?
C30 H30C 0.9800 . ?
C28' H28D 0.9800 . ?
C28' H28E 0.9800 . ?
C28' H28F 0.9800 . ?
C29' H29D 0.9800 . ?
C29' H29E 0.9800 . ?
C29' H29F 0.9800 . ?
C30' H30D 0.9800 . ?
C30' H30E 0.9800 . ?
C30' H30F 0.9800 . ?
C31 C32 1.530(11) . ?
C32 C35 1.496(13) . ?
C32 C33 1.539(14) . ?
C32 C34 1.547(14) . ?
C33 H33A 0.9800 . ?
C33 H33B 0.9800 . ?
C33 H33C 0.9800 . ?
C34 H34A 0.9800 . ?
C34 H34B 0.9800 . ?
C34 H34C 0.9800 . ?
C35 H35A 0.9800 . ?
C35 H35B 0.9800 . ?
C35 H35C 0.9800 . ?
C36 C37 1.526(13) . ?
C37 C38 1.476(15) . ?
C37 C40 1.548(17) . ?
C37 C39 1.570(17) . ?
C38 H38A 0.9800 . ?
C38 H38B 0.9800 . ?
C38 H38C 0.9800 . ?
C39 H39A 0.9800 . ?
C39 H39B 0.9800 . ?
C39 H39C 0.9800 . ?
C40 H40A 0.9800 . ?
C40 H40B 0.9800 . ?
C40 H40C 0.9800 . ?
C41 C42 1.516(12) . ?
C42 C45 1.445(14) . ?
C42 C44 1.482(15) . ?
C42 C43 1.559(16) . ?
C43 H43A 0.9800 . ?
C43 H43B 0.9800 . ?
C43 H43C 0.9800 . ?
C44 H44A 0.9800 . ?
C44 H44B 0.9800 . ?
C44 H44C 0.9800 . ?
C45 H45A 0.9800 . ?
C45 H45B 0.9800 . ?
C45 H45C 0.9800 . ?
C46 C47 1.501(12) . ?
C47 C49 1.491(14) . ?
C47 C50 1.494(13) . ?
C47 C48 1.560(16) . ?
C48 H48A 0.9800 . ?
C48 H48B 0.9800 . ?
C48 H48C 0.9800 . ?
C49 H49A 0.9800 . ?
C49 H49B 0.9800 . ?
C49 H49C 0.9800 . ?
C50 H50A 0.9800 . ?
C50 H50B 0.9800 . ?
C50 H50C 0.9800 . ?
C51 C52 1.511(12) . ?
C52 C55 1.455(16) . ?
C52 C53 1.491(17) . ?
C52 C54 1.546(16) . ?
C53 H53A 0.9800 . ?
C53 H53B 0.9800 . ?
C53 H53C 0.9800 . ?
C54 H54A 0.9800 . ?
C54 H54B 0.9800 . ?
C54 H54C 0.9800 . ?
C55 H55A 0.9800 . ?
C55 H55B 0.9800 . ?
C55 H55C 0.9800 . ?
C56 C57 1.531(11) . ?
C57 C58 1.478(17) . ?
C57 C60 1.512(17) . ?
C57 C59 1.535(17) . ?
C58 H58A 0.9800 . ?
C58 H58B 0.9800 . ?
C58 H58C 0.9800 . ?
C59 H59A 0.9800 . ?
C59 H59B 0.9800 . ?
C59 H59C 0.9800 . ?
C60 H60A 0.9800 . ?
C60 H60B 0.9800 . ?
C60 H60C 0.9800 . ?
C61 C62 1.534(13) . ?
C62 C63 1.478(15) . ?
C62 C64 1.533(16) . ?
C62 C65 1.543(14) . ?
C63 H63A 0.9800 . ?
C63 H63B 0.9800 . ?
C63 H63C 0.9800 . ?
C64 H64A 0.9800 . ?
C64 H64B 0.9800 . ?
C64 H64C 0.9800 . ?
C65 H65A 0.9800 . ?
C65 H65B 0.9800 . ?
C65 H65C 0.9800 . ?
C66 C67 1.375(12) . ?
C66 C71 1.385(13) . ?
C67 C68 1.427(13) . ?
C67 H67A 0.9500 . ?
C68 C69 1.369(17) . ?
C68 H68A 0.9500 . ?
C69 C70 1.400(17) . ?
C70 C71 1.376(13) . ?
C70 H70A 0.9500 . ?
C71 H71A 0.9500 . ?
C72 H72A 0.9800 . ?
C72 H72B 0.9800 . ?
C72 H72C 0.9800 . ?
C73 C74 1.362(12) . ?
C73 C78 1.399(13) . ?
C74 C75 1.380(13) . ?
C74 H74A 0.9500 . ?
C75 C76 1.348(14) . ?
C75 H75A 0.9500 . ?
C76 C77 1.398(15) . ?
C77 C78 1.412(13) . ?
C77 H77A 0.9500 . ?
C78 H78A 0.9500 . ?
C79 H79A 0.9800 . ?
C79 H79B 0.9800 . ?
C79 H79C 0.9800 . ?
C80 C85 1.370(13) . ?
C80 C81 1.430(13) . ?
C81 C82 1.390(15) . ?
C81 H81A 0.9500 . ?
C82 C83 1.375(16) . ?
C82 H82A 0.9500 . ?
C83 C84 1.354(16) . ?
C84 C85 1.438(16) . ?
C84 H84A 0.9500 . ?
C85 H85A 0.9500 . ?
C86 H86A 0.9800 . ?
C86 H86B 0.9800 . ?
C86 H86C 0.9800 . ?
C89 O44 1.27(3) . ?
C89 C89 1.53(4) 3_556 ?
C89 H89A 0.9900 . ?
C89 H89B 0.9900 . ?
O44 C90 1.62(3) . ?
C90 H90A 0.9800 . ?
C90 H90B 0.9800 . ?
C90 H90C 0.9800 . ?
O43 C87 1.17(4) . ?
O43 C88 1.63(4) . ?
C87 C87 1.66(6) 3_666 ?
C87 H87A 0.9900 . ?
C87 H87B 0.9900 . ?
C88 H88A 0.9800 . ?
C88 H88B 0.9800 . ?
C88 H88C 0.9800 . ?

loop_
_geom_torsion_atom_site_label_1
_geom_torsion_atom_site_label_2
_geom_torsion_atom_site_label_3
_geom_torsion_atom_site_label_4
_geom_torsion
_geom_torsion_site_symmetry_1
_geom_torsion_site_symmetry_2
_geom_torsion_site_symmetry_3
_geom_torsion_site_symmetry_4
_geom_torsion_publ_flag
O27 Fe1 O1 C1 171(3) . . . . ?
O5 Fe1 O1 C1 138.6(9) . . . . ?
O3 Fe1 O1 C1 -129.2(9) . . . . ?
O32 Fe1 O1 C1 -35.4(8) . . . . ?
O41 Fe1 O1 C1 42.2(8) . . . . ?
O30 Fe2 O2 C1 3(4) . . . . ?
O7 Fe2 O2 C1 136.2(8) . . . . ?
O9 Fe2 O2 C1 -132.3(8) . . . . ?
O41 Fe2 O2 C1 -37.1(8) . . . . ?
O32 Fe2 O2 C1 37.5(8) . . . . ?
O27 Fe1 O3 C6 -12.1(9) . . . . ?
O5 Fe1 O3 C6 -107.2(9) . . . . ?
O1 Fe1 O3 C6 171.9(9) . . . . ?
O32 Fe1 O3 C6 86.1(9) . . . . ?
O41 Fe1 O3 C6 137.0(10) . . . . ?
O27 Fe9 O4 C6 20.7(9) . . . . ?
O14 Fe9 O4 C6 116.7(9) . . . . ?
O11 Fe9 O4 C6 -159.7(9) . . . . ?
O37 Fe9 O4 C6 -130.8(10) . . . . ?
O33 Fe9 O4 C6 -75.5(9) . . . . ?
O27 Fe1 O5 C11 11.5(9) . . . . ?
O3 Fe1 O5 C11 108.1(9) . . . . ?
O1 Fe1 O5 C11 -171.0(9) . . . . ?
O32 Fe1 O5 C11 -145.6(10) . . . . ?
O41 Fe1 O5 C11 -85.5(9) . . . . ?
O27 Fe8 O6 C11 -14.2(8) . . . . ?
O13 Fe8 O6 C11 -109.4(8) . . . . ?
O15 Fe8 O6 C11 166.5(8) . . . . ?
O35 Fe8 O6 C11 148.4(12) . . . . ?
O40 Fe8 O6 C11 80.2(8) . . . . ?
O30 Fe2 O7 C16 -13.1(8) . . . . ?
O2 Fe2 O7 C16 170.0(8) . . . . ?
O9 Fe2 O7 C16 83.4(8) . . . . ?
O41 Fe2 O7 C16 -134.5(15) . . . . ?
O32 Fe2 O7 C16 -104.3(8) . . . . ?
O30 Fe3 O8 C16 -49.8(7) . . . . ?
O28 Fe3 O8 C16 164.0(13) . . . . ?
O31 Fe3 O8 C16 43.0(7) . . . . ?
O26 Fe3 O8 C16 130.9(7) . . . . ?
O17 Fe3 O8 C16 -127.7(7) . . . . ?
O30 Fe2 O9 C21 17.1(9) . . . . ?
O7 Fe2 O9 C21 -79.3(8) . . . . ?
O2 Fe2 O9 C21 -165.9(9) . . . . ?
O41 Fe2 O9 C21 105.7(8) . . . . ?
O32 Fe2 O9 C21 138.8(10) . . . . ?
O30 Fe4 O10 C21 52.9(7) . . . . ?
O39 Fe4 O10 C21 -41.7(7) . . . . ?
O23 Fe4 O10 C21 -139.6(7) . . . . ?
O29 Fe4 O10 C21 -159(3) . . . . ?
O17 Fe4 O10 C21 129.1(7) . . . . ?
O27 Fe9 O11 C26 140(4) . . . . ?
O14 Fe9 O11 C26 -133.6(7) . . . . ?
O4 Fe9 O11 C26 134.4(7) . . . . ?
O37 Fe9 O11 C26 -39.4(7) . . . . ?
O33 Fe9 O11 C26 37.2(7) . . . . ?
O28 Fe6 O12 C26 -117(6) . . . . ?
O20 Fe6 O12 C26 127.8(7) . . . . ?
O25 Fe6 O12 C26 -138.2(7) . . . . ?
O37 Fe6 O12 C26 32.1(7) . . . . ?
O33 Fe6 O12 C26 -39.8(7) . . . . ?
O27 Fe8 O13 C31 19.7(8) . . . . ?
O6 Fe8 O13 C31 115.0(8) . . . . ?
O15 Fe8 O13 C31 -161.3(8) . . . . ?
O35 Fe8 O13 C31 -75.5(8) . . . . ?
O40 Fe8 O13 C31 -138.6(13) . . . . ?
O27 Fe9 O14 C31 -5.2(8) . . . . ?
O4 Fe9 O14 C31 -100.6(8) . . . . ?
O11 Fe9 O14 C31 178.4(8) . . . . ?
O37 Fe9 O14 C31 91.3(8) . . . . ?
O33 Fe9 O14 C31 137.8(9) . . . . ?
O27 Fe8 O15 C36 -158(10) . . . . ?
O13 Fe8 O15 C36 148.2(8) . . . . ?
O6 Fe8 O15 C36 -123.4(8) . . . . ?
O35 Fe8 O15 C36 53.3(8) . . . . ?
O40 Fe8 O15 C36 -28.0(8) . . . . ?
O29 Fe7 O16 C36 79.0(17) . . . . ?
O21 Fe7 O16 C36 -111.7(8) . . . . ?
O24 Fe7 O16 C36 159.7(8) . . . . ?
O35 Fe7 O16 C36 -19.7(8) . . . . ?
O40 Fe7 O16 C36 50.5(8) . . . . ?
O30 Fe3 O17 C41 149.4(7) . . . . ?
O28 Fe3 O17 C41 53.8(7) . . . . ?
O31 Fe3 O17 C41 -163.6(10) . . . . ?
O26 Fe3 O17 C41 -34.0(7) . . . . ?
O8 Fe3 O17 C41 -118.3(7) . . . . ?
O30 Fe3 O17 Fe4 13.5(2) . . . . ?
O28 Fe3 O17 Fe4 -82.1(2) . . . . ?
O31 Fe3 O17 Fe4 60.6(11) . . . . ?
O26 Fe3 O17 Fe4 -169.8(2) . . . . ?
O8 Fe3 O17 Fe4 105.8(2) . . . . ?
O30 Fe4 O17 C41 -147.1(6) . . . . ?
O39 Fe4 O17 C41 -176.6(10) . . . . ?
O23 Fe4 O17 C41 30.0(6) . . . . ?
O29 Fe4 O17 C41 -57.2(6) . . . . ?
O10 Fe4 O17 C41 118.9(6) . . . . ?
O30 Fe4 O17 Fe3 -13.8(2) . . . . ?
O39 Fe4 O17 Fe3 -43.4(12) . . . . ?
O23 Fe4 O17 Fe3 163.3(2) . . . . ?
O29 Fe4 O17 Fe3 76.1(2) . . . . ?
O10 Fe4 O17 Fe3 -107.9(2) . . . . ?
O28 Fe5 O18 C41 36.7(7) . . . . ?
O36 Fe5 O18 C41 174.5(7) . . . . ?
O22 Fe5 O18 C41 -137.8(7) . . . . ?
O19 Fe5 O18 C41 128.6(7) . . . . ?
O29 Fe5 O18 C41 -47.8(7) . . . . ?
O28 Fe5 O19 C46 -49.3(7) . . . . ?
O36 Fe5 O19 C46 45.9(7) . . . . ?
O22 Fe5 O19 C46 130.4(7) . . . . ?
O29 Fe5 O19 C46 -15(3) . . . . ?
O18 Fe5 O19 C46 -147.2(7) . . . . ?
O28 Fe6 O20 C46 -9.2(8) . . . . ?
O25 Fe6 O20 C46 83.9(8) . . . . ?
O12 Fe6 O20 C46 168.8(8) . . . . ?
O37 Fe6 O20 C46 -103.9(8) . . . . ?
O33 Fe6 O20 C46 -147.0(8) . . . . ?
O16 Fe7 O21 C51 -166.6(7) . . . . ?
O29 Fe7 O21 C51 11.6(7) . . . . ?
O24 Fe7 O21 C51 -74.7(7) . . . . ?
O35 Fe7 O21 C51 101.1(7) . . . . ?
O40 Fe7 O21 C51 134.2(8) . . . . ?
O28 Fe5 O22 C51 68(3) . . . . ?
O36 Fe5 O22 C51 -24.6(7) . . . . ?
O19 Fe5 O22 C51 -108.7(7) . . . . ?
O29 Fe5 O22 C51 68.7(7) . . . . ?
O18 Fe5 O22 C51 169.0(7) . . . . ?
O30 Fe4 O23 C56 -126.7(11) . . . . ?
O39 Fe4 O23 C56 45.1(7) . . . . ?
O29 Fe4 O23 C56 -49.1(7) . . . . ?
O10 Fe4 O23 C56 132.3(7) . . . . ?
O17 Fe4 O23 C56 -139.5(7) . . . . ?
O16 Fe7 O24 C56 175.7(8) . . . . ?
O29 Fe7 O24 C56 -14.1(8) . . . . ?
O21 Fe7 O24 C56 88.2(8) . . . . ?
O35 Fe7 O24 C56 -12(4) . . . . ?
O40 Fe7 O24 C56 -102.2(8) . . . . ?
O28 Fe6 O25 C61 0.0(8) . . . . ?
O20 Fe6 O25 C61 -97.0(8) . . . . ?
O12 Fe6 O25 C61 179.2(8) . . . . ?
O37 Fe6 O25 C61 124.1(11) . . . . ?
O33 Fe6 O25 C61 96.9(8) . . . . ?
O30 Fe3 O26 C61 -134(4) . . . . ?
O28 Fe3 O26 C61 62.7(6) . . . . ?
O31 Fe3 O26 C61 -36.4(6) . . . . ?
O8 Fe3 O26 C61 -121.9(6) . . . . ?
O17 Fe3 O26 C61 153.6(6) . . . . ?
O5 Fe1 O27 Fe9 131.7(3) . . . . ?
O3 Fe1 O27 Fe9 40.4(3) . . . . ?
O1 Fe1 O27 Fe9 100(3) . . . . ?
O32 Fe1 O27 Fe9 -53.7(3) . . . . ?
O41 Fe1 O27 Fe9 -131.9(3) . . . . ?
O5 Fe1 O27 Fe8 -40.4(3) . . . . ?
O3 Fe1 O27 Fe8 -131.7(3) . . . . ?
O1 Fe1 O27 Fe8 -72(3) . . . . ?
O32 Fe1 O27 Fe8 134.1(3) . . . . ?
O41 Fe1 O27 Fe8 56.0(3) . . . . ?
O14 Fe9 O27 Fe1 -134.4(3) . . . . ?
O4 Fe9 O27 Fe1 -42.9(3) . . . . ?
O11 Fe9 O27 Fe1 -49(4) . . . . ?
O37 Fe9 O27 Fe1 131.0(3) . . . . ?
O33 Fe9 O27 Fe1 54.1(3) . . . . ?
O14 Fe9 O27 Fe8 37.8(3) . . . . ?
O4 Fe9 O27 Fe8 129.3(3) . . . . ?
O11 Fe9 O27 Fe8 124(4) . . . . ?
O37 Fe9 O27 Fe8 -56.8(3) . . . . ?
O33 Fe9 O27 Fe8 -133.7(3) . . . . ?
O13 Fe8 O27 Fe1 129.7(3) . . . . ?
O6 Fe8 O27 Fe1 41.5(3) . . . . ?
O15 Fe8 O27 Fe1 76(11) . . . . ?
O35 Fe8 O27 Fe1 -135.3(3) . . . . ?
O40 Fe8 O27 Fe1 -53.9(3) . . . . ?
O13 Fe8 O27 Fe9 -42.4(3) . . . . ?
O6 Fe8 O27 Fe9 -130.6(3) . . . . ?
O15 Fe8 O27 Fe9 -96(11) . . . . ?
O35 Fe8 O27 Fe9 52.6(3) . . . . ?
O40 Fe8 O27 Fe9 133.9(3) . . . . ?
O20 Fe6 O28 Fe3 137.4(3) . . . . ?
O25 Fe6 O28 Fe3 43.6(3) . . . . ?
O12 Fe6 O28 Fe3 23(7) . . . . ?
O37 Fe6 O28 Fe3 -126.6(3) . . . . ?
O33 Fe6 O28 Fe3 -54.5(3) . . . . ?
O20 Fe6 O28 Fe5 -34.1(3) . . . . ?
O25 Fe6 O28 Fe5 -127.9(3) . . . . ?
O12 Fe6 O28 Fe5 -149(6) . . . . ?
O37 Fe6 O28 Fe5 61.8(3) . . . . ?
O33 Fe6 O28 Fe5 133.9(3) . . . . ?
O30 Fe3 O28 Fe6 115.2(3) . . . . ?
O31 Fe3 O28 Fe6 21.3(3) . . . . ?
O26 Fe3 O28 Fe6 -65.8(3) . . . . ?
O8 Fe3 O28 Fe6 -98.8(14) . . . . ?
O17 Fe3 O28 Fe6 -166.6(3) . . . . ?
O30 Fe3 O28 Fe5 -73.7(3) . . . . ?
O31 Fe3 O28 Fe5 -167.5(3) . . . . ?
O26 Fe3 O28 Fe5 105.3(3) . . . . ?
O8 Fe3 O28 Fe5 72.4(15) . . . . ?
O17 Fe3 O28 Fe5 4.5(3) . . . . ?
O36 Fe5 O28 Fe6 -31.4(3) . . . . ?
O22 Fe5 O28 Fe6 -123(2) . . . . ?
O19 Fe5 O28 Fe6 53.2(3) . . . . ?
O29 Fe5 O28 Fe6 -124.1(3) . . . . ?
O18 Fe5 O28 Fe6 136.3(3) . . . . ?
O36 Fe5 O28 Fe3 157.5(3) . . . . ?
O22 Fe5 O28 Fe3 66(3) . . . . ?
O19 Fe5 O28 Fe3 -117.9(3) . . . . ?
O29 Fe5 O28 Fe3 64.8(3) . . . . ?
O18 Fe5 O28 Fe3 -34.8(3) . . . . ?
O30 Fe4 O29 Fe7 -123.6(3) . . . . ?
O39 Fe4 O29 Fe7 -28.9(3) . . . . ?
O23 Fe4 O29 Fe7 68.8(3) . . . . ?
O10 Fe4 O29 Fe7 89(4) . . . . ?
O17 Fe4 O29 Fe7 160.0(3) . . . . ?
O30 Fe4 O29 Fe5 82.2(3) . . . . ?
O39 Fe4 O29 Fe5 176.9(3) . . . . ?
O23 Fe4 O29 Fe5 -85.4(3) . . . . ?
O10 Fe4 O29 Fe5 -66(4) . . . . ?
O17 Fe4 O29 Fe5 5.8(3) . . . . ?
O16 Fe7 O29 Fe4 35.4(15) . . . . ?
O21 Fe7 O29 Fe4 -133.6(3) . . . . ?
O24 Fe7 O29 Fe4 -45.7(3) . . . . ?
O35 Fe7 O29 Fe4 134.4(3) . . . . ?
O40 Fe7 O29 Fe4 63.6(3) . . . . ?
O16 Fe7 O29 Fe5 -168.8(12) . . . . ?
O21 Fe7 O29 Fe5 22.2(3) . . . . ?
O24 Fe7 O29 Fe5 110.1(3) . . . . ?
O35 Fe7 O29 Fe5 -69.7(3) . . . . ?
O40 Fe7 O29 Fe5 -140.5(3) . . . . ?
O28 Fe5 O29 Fe4 -70.8(3) . . . . ?
O36 Fe5 O29 Fe4 -165.9(3) . . . . ?
O22 Fe5 O29 Fe4 109.3(3) . . . . ?
O19 Fe5 O29 Fe4 -105(3) . . . . ?
O18 Fe5 O29 Fe4 26.4(3) . . . . ?
O28 Fe5 O29 Fe7 134.4(3) . . . . ?
O36 Fe5 O29 Fe7 39.3(3) . . . . ?
O22 Fe5 O29 Fe7 -45.5(3) . . . . ?
O19 Fe5 O29 Fe7 100(3) . . . . ?
O18 Fe5 O29 Fe7 -128.5(3) . . . . ?
O7 Fe2 O30 Fe4 118.6(3) . . . . ?
O2 Fe2 O30 Fe4 -108(3) . . . . ?
O9 Fe2 O30 Fe4 26.6(4) . . . . ?
O41 Fe2 O30 Fe4 -68.3(3) . . . . ?
O32 Fe2 O30 Fe4 -142.9(3) . . . . ?
O7 Fe2 O30 Fe3 -32.0(3) . . . . ?
O2 Fe2 O30 Fe3 101(3) . . . . ?
O9 Fe2 O30 Fe3 -124.0(3) . . . . ?
O41 Fe2 O30 Fe3 141.0(3) . . . . ?
O32 Fe2 O30 Fe3 66.5(3) . . . . ?
O39 Fe4 O30 Fe2 37.5(4) . . . . ?
O23 Fe4 O30 Fe2 -150.7(9) . . . . ?
O29 Fe4 O30 Fe2 132.1(3) . . . . ?
O10 Fe4 O30 Fe2 -50.1(4) . . . . ?
O17 Fe4 O30 Fe2 -137.5(4) . . . . ?
O39 Fe4 O30 Fe3 -168.7(2) . . . . ?
O23 Fe4 O30 Fe3 3.1(12) . . . . ?
O29 Fe4 O30 Fe3 -74.1(3) . . . . ?
O10 Fe4 O30 Fe3 103.7(3) . . . . ?
O17 Fe4 O30 Fe3 16.3(2) . . . . ?
O28 Fe3 O30 Fe2 -132.7(3) . . . . ?
O31 Fe3 O30 Fe2 -33.4(3) . . . . ?
O26 Fe3 O30 Fe2 64(4) . . . . ?
O8 Fe3 O30 Fe2 52.0(3) . . . . ?
O17 Fe3 O30 Fe2 137.1(3) . . . . ?
O28 Fe3 O30 Fe4 73.3(3) . . . . ?
O31 Fe3 O30 Fe4 172.6(3) . . . . ?
O26 Fe3 O30 Fe4 -90(4) . . . . ?
O8 Fe3 O30 Fe4 -102.0(3) . . . . ?
O17 Fe3 O30 Fe4 -16.9(2) . . . . ?
O32 P1 O31 Fe3 62.9(5) . . . . ?
O33 P1 O31 Fe3 -60.5(5) . . . . ?
C66 P1 O31 Fe3 -179.7(4) . . . . ?
O30 Fe3 O31 P1 -45.7(4) . . . . ?
O28 Fe3 O31 P1 50.6(5) . . . . ?
O26 Fe3 O31 P1 137.7(4) . . . . ?
O8 Fe3 O31 P1 -136.7(4) . . . . ?
O17 Fe3 O31 P1 -91.5(11) . . . . ?
O31 P1 O32 Fe1 -150.0(4) . . . . ?
O33 P1 O32 Fe1 -28.4(5) . . . . ?
C66 P1 O32 Fe1 93.5(5) . . . . ?
O31 P1 O32 Fe2 -3.5(4) . . . . ?
O33 P1 O32 Fe2 118.0(3) . . . . ?
C66 P1 O32 Fe2 -120.0(4) . . . . ?
O27 Fe1 O32 P1 39.0(4) . . . . ?
O5 Fe1 O32 P1 -164.1(9) . . . . ?
O3 Fe1 O32 P1 -58.0(4) . . . . ?
O1 Fe1 O32 P1 -138.9(4) . . . . ?
O41 Fe1 O32 P1 133.9(4) . . . . ?
O27 Fe1 O32 Fe2 -112.3(2) . . . . ?
O5 Fe1 O32 Fe2 44.6(11) . . . . ?
O3 Fe1 O32 Fe2 150.6(2) . . . . ?
O1 Fe1 O32 Fe2 69.7(2) . . . . ?
O41 Fe1 O32 Fe2 -17.5(2) . . . . ?
O30 Fe2 O32 P1 -49.6(4) . . . . ?
O7 Fe2 O32 P1 46.8(4) . . . . ?
O2 Fe2 O32 P1 132.8(4) . . . . ?
O9 Fe2 O32 P1 -171.8(8) . . . . ?
O41 Fe2 O32 P1 -137.5(4) . . . . ?
O30 Fe2 O32 Fe1 105.3(2) . . . . ?
O7 Fe2 O32 Fe1 -158.3(2) . . . . ?
O2 Fe2 O32 Fe1 -72.2(3) . . . . ?
O9 Fe2 O32 Fe1 -16.9(11) . . . . ?
O41 Fe2 O32 Fe1 17.5(2) . . . . ?
O31 P1 O33 Fe9 153.0(4) . . . . ?
O32 P1 O33 Fe9 31.4(5) . . . . ?
C66 P1 O33 Fe9 -89.6(5) . . . . ?
O31 P1 O33 Fe6 1.5(4) . . . . ?
O32 P1 O33 Fe6 -120.2(3) . . . . ?
C66 P1 O33 Fe6 118.8(4) . . . . ?
O27 Fe9 O33 P1 -43.0(4) . . . . ?
O14 Fe9 O33 P1 174.0(7) . . . . ?
O4 Fe9 O33 P1 53.0(4) . . . . ?
O11 Fe9 O33 P1 133.5(4) . . . . ?
O37 Fe9 O33 P1 -137.9(4) . . . . ?
O27 Fe9 O33 Fe6 112.5(2) . . . . ?
O14 Fe9 O33 Fe6 -30.5(9) . . . . ?
O4 Fe9 O33 Fe6 -151.5(2) . . . . ?
O11 Fe9 O33 Fe6 -70.9(2) . . . . ?
O37 Fe9 O33 Fe6 17.65(19) . . . . ?
O28 Fe6 O33 P1 49.6(4) . . . . ?
O20 Fe6 O33 P1 -172.6(6) . . . . ?
O25 Fe6 O33 P1 -44.0(4) . . . . ?
O12 Fe6 O33 P1 -128.3(4) . . . . ?
O37 Fe6 O33 P1 141.6(4) . . . . ?
O28 Fe6 O33 Fe9 -109.4(2) . . . . ?
O20 Fe6 O33 Fe9 28.4(8) . . . . ?
O25 Fe6 O33 Fe9 156.9(2) . . . . ?
O12 Fe6 O33 Fe9 72.7(2) . . . . ?
O37 Fe6 O33 Fe9 -17.39(18) . . . . ?
O36 P2 O35 Fe8 155.4(4) . . . . ?
O37 P2 O35 Fe8 35.1(5) . . . . ?
C73 P2 O35 Fe8 -83.9(5) . . . . ?
O36 P2 O35 Fe7 4.2(4) . . . . ?
O37 P2 O35 Fe7 -116.2(3) . . . . ?
C73 P2 O35 Fe7 124.9(4) . . . . ?
O27 Fe8 O35 P2 -41.0(5) . . . . ?
O13 Fe8 O35 P2 54.8(5) . . . . ?
O6 Fe8 O35 P2 156.4(11) . . . . ?
O15 Fe8 O35 P2 138.4(5) . . . . ?
O40 Fe8 O35 P2 -134.2(5) . . . . ?
O27 Fe8 O35 Fe7 113.8(2) . . . . ?
O13 Fe8 O35 Fe7 -150.4(2) . . . . ?
O6 Fe8 O35 Fe7 -48.8(13) . . . . ?
O15 Fe8 O35 Fe7 -66.8(2) . . . . ?
O40 Fe8 O35 Fe7 20.6(2) . . . . ?
O16 Fe7 O35 P2 -138.9(3) . . . . ?
O29 Fe7 O35 P2 50.9(3) . . . . ?
O21 Fe7 O35 P2 -51.3(4) . . . . ?
O24 Fe7 O35 P2 49(3) . . . . ?
O40 Fe7 O35 P2 140.5(4) . . . . ?
O16 Fe7 O35 Fe8 61.6(3) . . . . ?
O29 Fe7 O35 Fe8 -108.6(2) . . . . ?
O21 Fe7 O35 Fe8 149.2(3) . . . . ?
O24 Fe7 O35 Fe8 -111(3) . . . . ?
O40 Fe7 O35 Fe8 -19.0(2) . . . . ?
O35 P2 O36 Fe5 -63.4(5) . . . . ?
O37 P2 O36 Fe5 58.7(5) . . . . ?
C73 P2 O36 Fe5 174.6(4) . . . . ?
O28 Fe5 O36 P2 -42.8(5) . . . . ?
O22 Fe5 O36 P2 131.6(5) . . . . ?
O19 Fe5 O36 P2 -135.2(5) . . . . ?
O29 Fe5 O36 P2 40.7(5) . . . . ?
O18 Fe5 O36 P2 179.1(5) . . . . ?
O36 P2 O37 Fe9 -160.6(3) . . . . ?
O35 P2 O37 Fe9 -38.2(4) . . . . ?
C73 P2 O37 Fe9 82.8(5) . . . . ?
O36 P2 O37 Fe6 -2.2(4) . . . . ?
O35 P2 O37 Fe6 120.3(3) . . . . ?
C73 P2 O37 Fe6 -118.8(4) . . . . ?
O27 Fe9 O37 P2 48.7(4) . . . . ?
O14 Fe9 O37 P2 -47.6(4) . . . . ?
O4 Fe9 O37 P2 -159.8(9) . . . . ?
O11 Fe9 O37 P2 -131.3(4) . . . . ?
O33 Fe9 O37 P2 142.9(4) . . . . ?
O27 Fe9 O37 Fe6 -112.9(2) . . . . ?
O14 Fe9 O37 Fe6 150.7(2) . . . . ?
O4 Fe9 O37 Fe6 38.6(11) . . . . ?
O11 Fe9 O37 Fe6 67.1(2) . . . . ?
O33 Fe9 O37 Fe6 -18.7(2) . . . . ?
O28 Fe6 O37 P2 -49.3(3) . . . . ?
O20 Fe6 O37 P2 47.9(3) . . . . ?
O25 Fe6 O37 P2 -173.4(9) . . . . ?
O12 Fe6 O37 P2 131.8(3) . . . . ?
O33 Fe6 O37 P2 -144.8(4) . . . . ?
O28 Fe6 O37 Fe9 113.3(2) . . . . ?
O20 Fe6 O37 Fe9 -149.5(2) . . . . ?
O25 Fe6 O37 Fe9 -10.7(11) . . . . ?
O12 Fe6 O37 Fe9 -65.6(2) . . . . ?
O33 Fe6 O37 Fe9 17.80(19) . . . . ?
O40 P3 O39 Fe4 67.5(4) . . . . ?
O41 P3 O39 Fe4 -53.1(5) . . . . ?
C80 P3 O39 Fe4 -170.8(4) . . . . ?
O30 Fe4 O39 P3 37.5(4) . . . . ?
O23 Fe4 O39 P3 -140.7(4) . . . . ?
O29 Fe4 O39 P3 -52.9(4) . . . . ?
O10 Fe4 O39 P3 130.8(4) . . . . ?
O17 Fe4 O39 P3 66.2(13) . . . . ?
O41 P3 O40 Fe8 -34.5(6) . . . . ?
O39 P3 O40 Fe8 -153.7(4) . . . . ?
C80 P3 O40 Fe8 86.5(6) . . . . ?
O41 P3 O40 Fe7 119.4(3) . . . . ?
O39 P3 O40 Fe7 0.1(4) . . . . ?
C80 P3 O40 Fe7 -119.7(4) . . . . ?
O27 Fe8 O40 P3 42.9(5) . . . . ?
O13 Fe8 O40 P3 -158.8(12) . . . . ?
O6 Fe8 O40 P3 -53.0(5) . . . . ?
O15 Fe8 O40 P3 -136.2(5) . . . . ?
O35 Fe8 O40 P3 137.1(5) . . . . ?
O27 Fe8 O40 Fe7 -114.4(2) . . . . ?
O13 Fe8 O40 Fe7 43.9(15) . . . . ?
O6 Fe8 O40 Fe7 149.7(2) . . . . ?
O15 Fe8 O40 Fe7 66.5(2) . . . . ?
O35 Fe8 O40 Fe7 -20.3(2) . . . . ?
O16 Fe7 O40 P3 121.8(4) . . . . ?
O29 Fe7 O40 P3 -53.5(4) . . . . ?
O21 Fe7 O40 P3 -178.1(6) . . . . ?
O24 Fe7 O40 P3 32.7(4) . . . . ?
O35 Fe7 O40 P3 -142.7(4) . . . . ?
O16 Fe7 O40 Fe8 -76.5(3) . . . . ?
O29 Fe7 O40 Fe8 108.2(2) . . . . ?
O21 Fe7 O40 Fe8 -16.5(8) . . . . ?
O24 Fe7 O40 Fe8 -165.7(2) . . . . ?
O35 Fe7 O40 Fe8 18.9(2) . . . . ?
O40 P3 O41 Fe1 33.3(5) . . . . ?
O39 P3 O41 Fe1 151.9(4) . . . . ?
C80 P3 O41 Fe1 -89.9(5) . . . . ?
O40 P3 O41 Fe2 -120.8(4) . . . . ?
O39 P3 O41 Fe2 -2.2(5) . . . . ?
C80 P3 O41 Fe2 116.0(4) . . . . ?
O27 Fe1 O41 P3 -44.1(4) . . . . ?
O5 Fe1 O41 P3 51.7(4) . . . . ?
O3 Fe1 O41 P3 166.9(8) . . . . ?
O1 Fe1 O41 P3 132.4(4) . . . . ?
O32 Fe1 O41 P3 -140.7(4) . . . . ?
O27 Fe1 O41 Fe2 114.6(2) . . . . ?
O5 Fe1 O41 Fe2 -149.7(2) . . . . ?
O3 Fe1 O41 Fe2 -34.5(11) . . . . ?
O1 Fe1 O41 Fe2 -69.0(2) . . . . ?
O32 Fe1 O41 Fe2 18.0(2) . . . . ?
O30 Fe2 O41 P3 51.6(4) . . . . ?
O7 Fe2 O41 P3 173.5(15) . . . . ?
O2 Fe2 O41 P3 -131.1(4) . . . . ?
O9 Fe2 O41 P3 -44.5(4) . . . . ?
O32 Fe2 O41 P3 142.5(4) . . . . ?
O30 Fe2 O41 Fe1 -108.2(2) . . . . ?
O7 Fe2 O41 Fe1 13.7(18) . . . . ?
O2 Fe2 O41 Fe1 69.1(3) . . . . ?
O9 Fe2 O41 Fe1 155.7(2) . . . . ?
O32 Fe2 O41 Fe1 -17.3(2) . . . . ?
Fe1 O1 C1 O2 -5.8(15) . . . . ?
Fe1 O1 C1 C2 176.0(9) . . . . ?
Fe2 O2 C1 O1 2.9(15) . . . . ?
Fe2 O2 C1 C2 -178.8(8) . . . . ?
O1 C1 C2 C5 0(2) . . . . ?
O2 C1 C2 C5 -178.1(16) . . . . ?
O1 C1 C2 C3 -117.5(12) . . . . ?
O2 C1 C2 C3 64.0(14) . . . . ?
O1 C1 C2 C4 127.1(11) . . . . ?
O2 C1 C2 C4 -51.4(14) . . . . ?
Fe9 O4 C6 O3 5.7(15) . . . . ?
Fe9 O4 C6 C7 -173.4(7) . . . . ?
Fe1 O3 C6 O4 -11.1(15) . . . . ?
Fe1 O3 C6 C7 168.0(7) . . . . ?
O4 C6 C7 C8 103.0(12) . . . . ?
O3 C6 C7 C8 -76.1(13) . . . . ?
O4 C6 C7 C10 -15.9(14) . . . . ?
O3 C6 C7 C10 164.9(10) . . . . ?
O4 C6 C7 C9 -136.6(10) . . . . ?
O3 C6 C7 C9 44.2(12) . . . . ?
Fe1 O5 C11 O6 15.9(15) . . . . ?
Fe1 O5 C11 C12 -158.1(8) . . . . ?
Fe8 O6 C11 O5 -13.6(14) . . . . ?
Fe8 O6 C11 C12 160.3(7) . . . . ?
O5 C11 C12 C15 -135.8(10) . . . . ?
O6 C11 C12 C15 49.8(13) . . . . ?
O5 C11 C12 C14 -6.4(15) . . . . ?
O6 C11 C12 C14 179.2(10) . . . . ?
O5 C11 C12 C13 109.5(10) . . . . ?
O6 C11 C12 C13 -64.9(12) . . . . ?
Fe2 O7 C16 O8 20.4(13) . . . . ?
Fe2 O7 C16 C17 -160.4(6) . . . . ?
Fe3 O8 C16 O7 19.3(12) . . . . ?
Fe3 O8 C16 C17 -159.9(6) . . . . ?
O7 C16 C17 C19' 32.2(18) . . . . ?
O8 C16 C17 C19' -148.5(16) . . . . ?
O7 C16 C17 C20 -162.4(10) . . . . ?
O8 C16 C17 C20 16.9(13) . . . . ?
O7 C16 C17 C20' 164.0(16) . . . . ?
O8 C16 C17 C20' -16.7(17) . . . . ?
O7 C16 C17 C18 -34.3(13) . . . . ?
O8 C16 C17 C18 145.0(10) . . . . ?
O7 C16 C17 C19 78.5(11) . . . . ?
O8 C16 C17 C19 -102.2(11) . . . . ?
O7 C16 C17 C18' -83.2(15) . . . . ?
O8 C16 C17 C18' 96.1(15) . . . . ?
Fe4 O10 C21 O9 -23.8(14) . . . . ?
Fe4 O10 C21 C22 152.1(8) . . . . ?
Fe2 O9 C21 O10 -19.2(15) . . . . ?
Fe2 O9 C21 C22 165.0(8) . . . . ?
O10 C21 C22 C23 36.0(17) . . . . ?
O9 C21 C22 C23 -147.8(13) . . . . ?
O10 C21 C22 C24 165.0(12) . . . . ?
O9 C21 C22 C24 -18.9(18) . . . . ?
O10 C21 C22 C25 -82.0(14) . . . . ?
O9 C21 C22 C25 94.2(13) . . . . ?
Fe9 O11 C26 O12 2.5(13) . . . . ?
Fe9 O11 C26 C27 -178.4(5) . . . . ?
Fe6 O12 C26 O11 1.3(13) . . . . ?
Fe6 O12 C26 C27 -177.8(5) . . . . ?
O11 C26 C27 C29 143.8(11) . . . . ?
O12 C26 C27 C29 -37.1(13) . . . . ?
O11 C26 C27 C30' -65.3(13) . . . . ?
O12 C26 C27 C30' 113.9(13) . . . . ?
O11 C26 C27 C28' 59.3(13) . . . . ?
O12 C26 C27 C28' -121.5(12) . . . . ?
O11 C26 C27 C28 14.3(13) . . . . ?
O12 C26 C27 C28 -166.5(10) . . . . ?
O11 C26 C27 C30 -97.5(11) . . . . ?
O12 C26 C27 C30 81.7(11) . . . . ?
O11 C26 C27 C29' 176.2(11) . . . . ?
O12 C26 C27 C29' -4.6(13) . . . . ?
Fe8 O13 C31 O14 9.9(13) . . . . ?
Fe8 O13 C31 C32 -168.8(6) . . . . ?
Fe9 O14 C31 O13 -19.7(13) . . . . ?
Fe9 O14 C31 C32 159.0(6) . . . . ?
O13 C31 C32 C35 -140.5(9) . . . . ?
O14 C31 C32 C35 40.7(11) . . . . ?
O13 C31 C32 C33 -15.5(12) . . . . ?
O14 C31 C32 C33 165.6(9) . . . . ?
O13 C31 C32 C34 102.3(10) . . . . ?
O14 C31 C32 C34 -76.6(10) . . . . ?
Fe8 O15 C36 O16 -8.8(15) . . . . ?
Fe8 O15 C36 C37 171.8(7) . . . . ?
Fe7 O16 C36 O15 -10.0(15) . . . . ?
Fe7 O16 C36 C37 169.3(7) . . . . ?
O15 C36 C37 C38 -170.8(14) . . . . ?
O16 C36 C37 C38 9.7(18) . . . . ?
O15 C36 C37 C40 66.8(13) . . . . ?
O16 C36 C37 C40 -112.6(11) . . . . ?
O15 C36 C37 C39 -47.6(13) . . . . ?
O16 C36 C37 C39 133.0(11) . . . . ?
Fe5 O18 C41 O17 11.1(11) . . . . ?
Fe5 O18 C41 C42 -170.7(6) . . . . ?
Fe3 O17 C41 O18 -68.0(10) . . . . ?
Fe4 O17 C41 O18 52.5(10) . . . . ?
Fe3 O17 C41 C42 113.7(7) . . . . ?
Fe4 O17 C41 C42 -125.7(7) . . . . ?
O18 C41 C42 C45 -5.8(14) . . . . ?
O17 C41 C42 C45 172.5(10) . . . . ?
O18 C41 C42 C44 124.4(11) . . . . ?
O17 C41 C42 C44 -57.3(13) . . . . ?
O18 C41 C42 C43 -119.5(11) . . . . ?
O17 C41 C42 C43 58.7(11) . . . . ?
Fe5 O19 C46 O20 17.5(12) . . . . ?
Fe5 O19 C46 C47 -162.0(6) . . . . ?
Fe6 O20 C46 O19 19.7(13) . . . . ?
Fe6 O20 C46 C47 -160.8(6) . . . . ?
O19 C46 C47 C49 -141.5(10) . . . . ?
O20 C46 C47 C49 38.9(13) . . . . ?
O19 C46 C47 C50 -8.6(14) . . . . ?
O20 C46 C47 C50 171.8(10) . . . . ?
O19 C46 C47 C48 107.7(10) . . . . ?
O20 C46 C47 C48 -71.8(10) . . . . ?
Fe7 O21 C51 O22 -2.7(12) . . . . ?
Fe7 O21 C51 C52 178.7(6) . . . . ?
Fe5 O22 C51 O21 -47.0(11) . . . . ?
Fe5 O22 C51 C52 131.5(7) . . . . ?
O21 C51 C52 C55 -160.6(12) . . . . ?
O22 C51 C52 C55 20.8(15) . . . . ?
O21 C51 C52 C53 75.0(15) . . . . ?
O22 C51 C52 C53 -103.6(15) . . . . ?
O21 C51 C52 C54 -44.7(14) . . . . ?
O22 C51 C52 C54 136.7(12) . . . . ?
Fe4 O23 C56 O24 3.5(13) . . . . ?
Fe4 O23 C56 C57 -177.0(6) . . . . ?
Fe7 O24 C56 O23 39.5(14) . . . . ?
Fe7 O24 C56 C57 -139.9(7) . . . . ?
O23 C56 C57 C58 62.1(16) . . . . ?
O24 C56 C57 C58 -118.4(14) . . . . ?
O23 C56 C57 C60 -62.2(14) . . . . ?
O24 C56 C57 C60 117.3(12) . . . . ?
O23 C56 C57 C59 -176.3(10) . . . . ?
O24 C56 C57 C59 3.2(14) . . . . ?
Fe6 O25 C61 O26 -3.7(14) . . . . ?
Fe6 O25 C61 C62 177.8(6) . . . . ?
Fe3 O26 C61 O25 -35.4(11) . . . . ?
Fe3 O26 C61 C62 143.2(7) . . . . ?
O25 C61 C62 C63 -35.3(14) . . . . ?
O26 C61 C62 C63 146.1(12) . . . . ?
O25 C61 C62 C64 83.6(11) . . . . ?
O26 C61 C62 C64 -95.0(10) . . . . ?
O25 C61 C62 C65 -163.0(9) . . . . ?
O26 C61 C62 C65 18.4(13) . . . . ?
O31 P1 C66 C67 111.7(9) . . . . ?
O32 P1 C66 C67 -130.2(8) . . . . ?
O33 P1 C66 C67 -6.9(10) . . . . ?
O31 P1 C66 C71 -68.1(9) . . . . ?
O32 P1 C66 C71 49.9(10) . . . . ?
O33 P1 C66 C71 173.2(8) . . . . ?
C71 C66 C67 C68 -0.1(16) . . . . ?
P1 C66 C67 C68 -179.9(8) . . . . ?
C66 C67 C68 C69 2.4(17) . . . . ?
C72 O34 C69 C68 3(2) . . . . ?
C72 O34 C69 C70 -175.9(14) . . . . ?
C67 C68 C69 O34 178.1(11) . . . . ?
C67 C68 C69 C70 -3.4(19) . . . . ?
O34 C69 C70 C71 -179.2(13) . . . . ?
C68 C69 C70 C71 2(2) . . . . ?
C69 C70 C71 C66 0(2) . . . . ?
C67 C66 C71 C70 -1.1(18) . . . . ?
P1 C66 C71 C70 178.7(10) . . . . ?
O36 P2 C73 C74 -73.8(8) . . . . ?
O35 P2 C73 C74 163.6(7) . . . . ?
O37 P2 C73 C74 42.4(8) . . . . ?
O36 P2 C73 C78 102.8(8) . . . . ?
O35 P2 C73 C78 -19.8(8) . . . . ?
O37 P2 C73 C78 -141.0(7) . . . . ?
C78 C73 C74 C75 -1.5(15) . . . . ?
P2 C73 C74 C75 175.2(8) . . . . ?
C73 C74 C75 C76 2.7(17) . . . . ?
C74 C75 C76 O38 177.8(10) . . . . ?
C74 C75 C76 C77 -3.1(17) . . . . ?
C79 O38 C76 C75 -176.5(12) . . . . ?
C79 O38 C76 C77 4.3(17) . . . . ?
C75 C76 C77 C78 2.3(16) . . . . ?
O38 C76 C77 C78 -178.6(9) . . . . ?
C74 C73 C78 C77 0.6(14) . . . . ?
P2 C73 C78 C77 -176.0(7) . . . . ?
C76 C77 C78 C73 -1.0(15) . . . . ?
O40 P3 C80 C85 8.2(10) . . . . ?
O41 P3 C80 C85 130.8(9) . . . . ?
O39 P3 C80 C85 -111.0(9) . . . . ?
O40 P3 C80 C81 -169.0(7) . . . . ?
O41 P3 C80 C81 -46.3(8) . . . . ?
O39 P3 C80 C81 71.9(8) . . . . ?
C85 C80 C81 C82 0.6(15) . . . . ?
P3 C80 C81 C82 177.9(8) . . . . ?
C80 C81 C82 C83 1.1(17) . . . . ?
C81 C82 C83 C84 -2(2) . . . . ?
C81 C82 C83 O42 178.7(11) . . . . ?
C86 O42 C83 C84 176.6(12) . . . . ?
C86 O42 C83 C82 -4.0(18) . . . . ?
C82 C83 C84 C85 1(2) . . . . ?
O42 C83 C84 C85 -179.5(11) . . . . ?
C81 C80 C85 C84 -1.5(16) . . . . ?
P3 C80 C85 C84 -178.6(9) . . . . ?
C83 C84 C85 C80 0.7(19) . . . . ?
C89 C89 O44 C90 -178(2) 3_556 . . . ?
C88 O43 C87 C87 175(3) . . . 3_666 ?
